data_1551047
loop_
_publ_author_name
'Pucino, Margherita'
'Allouche, Florian'
'Gordon, Christopher P.'
'W\"orle, Michael'
'Mougel, Victor'
'Coperet, Christophe'

_publ_section_title
;
 Reactive Coordinatively Saturated Mo(III) Complex: Exploiting the
 Adaptive Hapticity of Tris(tert-butoxy)silanolate Ligands
;
_journal_name_full 'Chemical Science'
_journal_paper_doi 10.1039/C9SC01955C
_journal_year 2019
_chemical_formula_moiety 'C72 H162 Mo2 N2 O24 Si6'
_chemical_formula_sum 'C72 H162 Mo2 N2 O24 Si6'
_chemical_formula_weight 1800.45
_chemical_name_systematic (\m-N2)[Mo(TBOS)3]2
_space_group_crystal_system monoclinic
_space_group_IT_number 14
_space_group_name_Hall '-P 2yn'
_space_group_name_H-M_alt 'P 1 21/n 1'
_symmetry_space_group_name_Hall '-P 2yn'
_symmetry_space_group_name_H-M 'P 1 21/n 1'
_atom_sites_solution_hydrogens geom
_atom_sites_solution_primary dual
_audit_creation_date 2017-09-18
_audit_creation_method
;
Olex2 1.2
(compiled 2017.08.10 svn.r3458 for OlexSys, GUI svn.r5381)
;
_audit_update_record
;
2018-03-01 deposited with the CCDC.    2019-05-14 downloaded from the CCDC.
;
_cell_angle_alpha 90
_cell_angle_beta 98.374(2)
_cell_angle_gamma 90
_cell_formula_units_Z 4
_cell_length_a 14.3543(9)
_cell_length_b 22.6953(16)
_cell_length_c 30.713(2)
_cell_measurement_reflns_used 9832
_cell_measurement_temperature 103(2)
_cell_measurement_theta_max 25.82
_cell_measurement_theta_min 2.30
_cell_volume 9898.9(11)
_computing_cell_refinement 'SAINT v8.34A (Bruker, 2013)'
_computing_data_reduction 'SAINT v8.34A (Bruker, 2013)'
_computing_molecular_graphics 'Olex2 (Dolomanov et al., 2009)'
_computing_publication_material 'Olex2 (Dolomanov et al., 2009)'
_computing_structure_refinement 'ShelXL (Sheldrick, 2015)'
_computing_structure_solution 'ShelXT (Sheldrick, 2015)'
_diffrn_ambient_temperature 103.6
_diffrn_detector_area_resol_mean 7.9
_diffrn_detector_type 'CCD area detector'
_diffrn_measured_fraction_theta_full 0.994
_diffrn_measured_fraction_theta_max 0.989
_diffrn_measurement_device 'three-circle diffractometer'
_diffrn_measurement_device_type 'Bruker APEX-II CCD'
_diffrn_measurement_method '\f and \w scans'
_diffrn_radiation_type MoK\a
_diffrn_radiation_wavelength 0.71073
_diffrn_reflns_av_R_equivalents 0.0782
_diffrn_reflns_av_unetI/netI 0.0739
_diffrn_reflns_Laue_measured_fraction_full 0.994
_diffrn_reflns_Laue_measured_fraction_max 0.989
_diffrn_reflns_limit_h_max 16
_diffrn_reflns_limit_h_min -17
_diffrn_reflns_limit_k_max 28
_diffrn_reflns_limit_k_min -26
_diffrn_reflns_limit_l_max 36
_diffrn_reflns_limit_l_min -37
_diffrn_reflns_number 133726
_diffrn_reflns_point_group_measured_fraction_full 0.994
_diffrn_reflns_point_group_measured_fraction_max 0.989
_diffrn_reflns_theta_full 26.000
_diffrn_reflns_theta_max 26.113
_diffrn_reflns_theta_min 2.240
_diffrn_standards_number 0
_exptl_absorpt_coefficient_mu 0.388
_exptl_absorpt_correction_T_max 0.8620
_exptl_absorpt_correction_T_min 0.7384
_exptl_absorpt_correction_type multi-scan
_exptl_absorpt_process_details
;
SADABS-2012/1 (Bruker,2012) was used for absorption correction.
wR2(int) was 0.0888 before and 0.0689 after correction.
The Ratio of minimum to maximum transmission is 0.8566.
The \l/2 correction factor is 0.0015.
;
_exptl_crystal_colour 'clear blue'
_exptl_crystal_colour_lustre clear
_exptl_crystal_colour_primary blue
_exptl_crystal_density_diffrn 1.208
_exptl_crystal_description block
_exptl_crystal_F_000 3872
_exptl_crystal_preparation 'reaction with N2'
_exptl_crystal_recrystallization_method 'slow evaporation of a pentane solution at -40 degrees celsius'
_exptl_crystal_size_max 0.32
_exptl_crystal_size_mid 0.14
_exptl_crystal_size_min 0.12
_refine_diff_density_max 1.706
_refine_diff_density_min -1.144
_refine_diff_density_rms 0.115
_refine_ls_extinction_coef 0.00057(9)
_refine_ls_extinction_expression Fc^*^=kFc[1+0.001xFc^2^\l^3^/sin(2\q)]^-1/4^
_refine_ls_extinction_method 'SHELXL-2014/7 (Sheldrick 2014'
_refine_ls_goodness_of_fit_ref 1.115
_refine_ls_hydrogen_treatment constr
_refine_ls_matrix_type full
_refine_ls_number_parameters 1155
_refine_ls_number_reflns 19472
_refine_ls_number_restraints 1047
_refine_ls_restrained_S_all 1.105
_refine_ls_R_factor_all 0.1208
_refine_ls_R_factor_gt 0.0606
_refine_ls_shift/su_max 0.001
_refine_ls_shift/su_mean 0.000
_refine_ls_structure_factor_coef Fsqd
_refine_ls_weighting_details 'w=1/[\s^2^(Fo^2^)+(0.0689P)^2^+27.6095P] where P=(Fo^2^+2Fc^2^)/3'
_refine_ls_weighting_scheme calc
_refine_ls_wR_factor_gt 0.1430
_refine_ls_wR_factor_ref 0.1782
_reflns_Friedel_coverage 0.000
_reflns_number_gt 12461
_reflns_number_total 19472
_reflns_threshold_expression 'I > 2\s(I)'
_cod_data_source_file c9sc01955c2.cif
_cod_data_source_block mon2
_cod_database_code 1551047
_shelx_shelxl_version_number 2014/7
_shelx_space_group_comment
;
The symmetry employed for this shelxl refinement is uniquely defined
by the following loop, which should always be used as a source of
symmetry information in preference to the above space-group names.
They are only intended as comments.
;
_olex2_refinement_description
;
1. Fixed Uiso
 At 1.5 times of:
  All C(H,H,H) groups
2. Rigid body (RIGU) restrains
 All non-hydrogen atoms
 with sigma for 1-2 distances of 0.004 and sigma for 1-3 distances of 0.004
3. Others
 Sof(O23B)=Sof(O22A)=Sof(C61A)=Sof(C69B)=Sof(O24A)=Sof(C65B)=Sof(C64A)=
 Sof(H64A)=Sof(H64B)=Sof(H64C)=Sof(C63A)=Sof(H63D)=Sof(H63E)=Sof(H63F)=
 Sof(C62A)=Sof(H62D)=Sof(H62E)=Sof(H62F)=Sof(C68B)=Sof(H68A)=Sof(H68B)=
 Sof(H68C)=Sof(C67B)=Sof(H67D)=Sof(H67E)=Sof(H67F)=Sof(C66B)=Sof(H66A)=
 Sof(H66B)=Sof(H66C)=Sof(C72B)=Sof(H72A)=Sof(H72B)=Sof(H72C)=Sof(C70B)=
 Sof(H70A)=Sof(H70B)=Sof(H70C)=Sof(C71B)=Sof(H71D)=Sof(H71E)=Sof(H71F)=1-FVAR(1)
 Sof(O24B)=Sof(C65A)=Sof(O22B)=Sof(O0AA)=Sof(C61B)=Sof(C69A)=Sof(C63B)=
 Sof(H63A)=Sof(H63B)=Sof(H63C)=Sof(C62B)=Sof(H62A)=Sof(H62B)=Sof(H62C)=
 Sof(C64B)=Sof(H64D)=Sof(H64E)=Sof(H64F)=Sof(C67A)=Sof(H67A)=Sof(H67B)=
 Sof(H67C)=Sof(C66A)=Sof(H66D)=Sof(H66E)=Sof(H66F)=Sof(C68A)=Sof(H68D)=
 Sof(H68E)=Sof(H68F)=Sof(C71A)=Sof(H71A)=Sof(H71B)=Sof(H71C)=Sof(C72A)=
 Sof(H72D)=Sof(H72E)=Sof(H72F)=Sof(C70A)=Sof(H70D)=Sof(H70E)=Sof(H70F)=FVAR(1)
4.a Idealised Me refined as rotating group:
 C28(H28A,H28B,H28C), C54(H54A,H54B,H54C), C50(H50A,H50B,H50C), C51(H51A,H51B,
 H51C), C52(H52A,H52B,H52C), C26(H26A,H26B,H26C), C56(H56A,H56B,H56C), C27(H27A,
 H27B,H27C), C22(H22A,H22B,H22C), C58(H58A,H58B,H58C), C20(H20A,H20B,H20C),
 C38(H38A,H38B,H38C), C24(H24A,H24B,H24C), C40(H40A,H40B,H40C), C46(H46A,H46B,
 H46C), C47(H47A,H47B,H47C), C55(H55A,H55B,H55C), C48(H48A,H48B,H48C), C36(H36A,
 H36B,H36C), C23(H23A,H23B,H23C), C8(H8A,H8B,H8C), C39(H39A,H39B,H39C),
 C18(H18A,H18B,H18C), C34(H34A,H34B,H34C), C11(H11A,H11B,H11C), C42(H42A,H42B,
 H42C), C2(H2A,H2B,H2C), C31(H31A,H31B,H31C), C32(H32A,H32B,H32C), C14(H14A,
 H14B,H14C), C15(H15A,H15B,H15C), C12(H12A,H12B,H12C), C30(H30A,H30B,H30C),
 C3(H3A,H3B,H3C), C6(H6A,H6B,H6C), C7(H7A,H7B,H7C), C10(H10A,H10B,H10C),
 C19(H19A,H19B,H19C), C35(H35A,H35B,H35C), C16(H16A,H16B,H16C), C44(H44A,H44B,
 H44C), C4(H4A,H4B,H4C), C43(H43A,H43B,H43C), C59(H59A,H59B,H59C), C60(H60A,
 H60B,H60C), C64A(H64A,H64B,H64C), C63B(H63A,H63B,H63C), C62B(H62A,H62B,H62C),
 C63A(H63D,H63E,H63F), C62A(H62D,H62E,H62F), C64B(H64D,H64E,H64F), C68B(H68A,
 H68B,H68C), C67A(H67A,H67B,H67C), C67B(H67D,H67E,H67F), C66B(H66A,H66B,H66C),
 C66A(H66D,H66E,H66F), C68A(H68D,H68E,H68F), C72B(H72A,H72B,H72C), C71A(H71A,
 H71B,H71C), C70B(H70A,H70B,H70C), C72A(H72D,H72E,H72F), C71B(H71D,H71E,H71F),
 C70A(H70D,H70E,H70F)
;
_olex2_exptl_crystal_mounting_method 'mounted in oil'
_olex2_submission_special_instructions 'No special instructions were received'

loop_
_space_group_symop_operation_xyz
'x, y, z'
'-x+1/2, y+1/2, -z+1/2'
'-x, -y, -z'
'x-1/2, -y-1/2, z-1/2'

loop_
_atom_site_label
_atom_site_type_symbol
_atom_site_fract_x
_atom_site_fract_y
_atom_site_fract_z
_atom_site_U_iso_or_equiv
_atom_site_adp_type
_atom_site_occupancy
_atom_site_site_symmetry_order
_atom_site_calc_flag
_atom_site_refinement_flags_posn
_atom_site_refinement_flags_adp
_atom_site_refinement_flags_occupancy
_atom_site_disorder_assembly
_atom_site_disorder_group
Mo2 Mo 0.57554(3) 0.33060(2) 0.34061(2) 0.02171(12) Uani 1 1 d . U . . .
Mo1 Mo 0.50039(3) 0.31524(2) 0.18064(2) 0.02312(12) Uani 1 1 d . U . . .
Si4 Si 0.81418(9) 0.36172(6) 0.37219(4) 0.0218(3) Uani 1 1 d . U . . .
Si5 Si 0.46884(10) 0.40525(6) 0.38979(5) 0.0285(3) Uani 1 1 d . U . . .
Si3 Si 0.34466(10) 0.24265(6) 0.14448(5) 0.0278(3) Uani 1 1 d . U . . .
Si2 Si 0.69584(10) 0.28218(6) 0.12874(5) 0.0286(3) Uani 1 1 d . U . . .
Si1 Si 0.41904(12) 0.46013(6) 0.16317(5) 0.0356(4) Uani 1 1 d . U . . .
Si6 Si 0.48464(13) 0.19451(7) 0.36660(5) 0.0421(4) Uani 1 1 d . U . . .
O17 O 0.8184(2) 0.41210(14) 0.41001(10) 0.0242(7) Uani 1 1 d . U . . .
O7 O 0.4822(2) 0.39323(14) 0.33895(11) 0.0273(8) Uani 1 1 d . U . . .
O5 O 0.7048(2) 0.35338(14) 0.35252(11) 0.0267(7) Uani 1 1 d . U . . .
O18 O 0.8764(2) 0.37861(14) 0.33404(11) 0.0265(7) Uani 1 1 d . U . . .
O8 O 0.5355(2) 0.25428(14) 0.35558(11) 0.0275(8) Uani 1 1 d . U . . .
O4 O 0.4093(2) 0.25599(14) 0.19133(11) 0.0271(8) Uani 1 1 d . U . . .
O3 O 0.4048(2) 0.28622(14) 0.11553(10) 0.0266(7) Uani 1 1 d . U . . .
O6 O 0.5547(2) 0.36084(14) 0.41120(10) 0.0254(7) Uani 1 1 d . U . . .
O19 O 0.8611(2) 0.30333(14) 0.39621(11) 0.0260(7) Uani 1 1 d . U . . .
O2 O 0.6086(2) 0.29220(15) 0.15553(11) 0.0293(8) Uani 1 1 d . U . . .
O23B O 0.492(3) 0.189(2) 0.4183(13) 0.031(4) Uani 0.495(5) 1 d . U P A 2
O14 O 0.7913(2) 0.26618(15) 0.16219(11) 0.0321(8) Uani 1 1 d . U . . .
O1 O 0.4540(3) 0.39285(15) 0.17075(11) 0.0343(9) Uani 1 1 d . U . . .
O21 O 0.4799(2) 0.47234(15) 0.40597(12) 0.0348(9) Uani 1 1 d . U . . .
O15 O 0.2390(2) 0.26731(17) 0.13979(12) 0.0355(9) Uani 1 1 d . U . . .
O12 O 0.7193(2) 0.33917(15) 0.10102(11) 0.0330(8) Uani 1 1 d . U . . .
O20 O 0.3722(2) 0.38029(16) 0.40287(12) 0.0365(9) Uani 1 1 d . U . . .
O16 O 0.3400(3) 0.17433(15) 0.13033(11) 0.0334(8) Uani 1 1 d . U . . .
O13 O 0.6659(3) 0.23060(16) 0.09311(11) 0.0352(9) Uani 1 1 d . U . . .
O9 O 0.3397(3) 0.47640(16) 0.19331(12) 0.0452(10) Uani 1 1 d . U . . .
O10 O 0.3842(3) 0.46608(16) 0.11114(11) 0.0407(10) Uani 1 1 d . U . . .
N2 N 0.5654(3) 0.32294(16) 0.28016(13) 0.0225(8) Uani 1 1 d . U . . .
O11 O 0.5034(3) 0.50728(15) 0.17549(12) 0.0455(10) Uani 1 1 d . U . . .
N1 N 0.5487(3) 0.32143(17) 0.23994(14) 0.0259(9) Uani 1 1 d . U . . .
C25 C 0.3883(4) 0.3014(2) 0.06879(16) 0.0300(11) Uani 1 1 d . U . . .
C45 C 0.8963(3) 0.4316(2) 0.44198(17) 0.0287(11) Uani 1 1 d . U . . .
C53 C 0.5298(4) 0.5235(2) 0.39235(17) 0.0320(11) Uani 1 1 d . U . . .
C37 C 0.8642(4) 0.4208(2) 0.29856(18) 0.0352(12) Uani 1 1 d . U . . .
C28 C 0.4685(4) 0.3424(2) 0.06106(17) 0.0319(12) Uani 1 1 d . U . . .
H28A H 0.4645 0.3790 0.0777 0.048 Uiso 1 1 calc GR . . . .
H28B H 0.4635 0.3515 0.0296 0.048 Uiso 1 1 calc GR . . . .
H28C H 0.5290 0.3232 0.0709 0.048 Uiso 1 1 calc GR . . . .
C54 C 0.6237(4) 0.5048(2) 0.37983(18) 0.0343(12) Uani 1 1 d . U . . .
H54A H 0.6607 0.4846 0.4048 0.052 Uiso 1 1 calc GR . . . .
H54B H 0.6580 0.5397 0.3721 0.052 Uiso 1 1 calc GR . . . .
H54C H 0.6131 0.4780 0.3546 0.052 Uiso 1 1 calc GR . . . .
C17 C 0.8134(4) 0.2201(3) 0.19426(19) 0.0394(13) Uani 1 1 d . U . . .
C49 C 0.5877(3) 0.3453(2) 0.45744(17) 0.0307(11) Uani 1 1 d . U . . .
C50 C 0.6313(4) 0.3999(3) 0.48056(18) 0.0401(14) Uani 1 1 d . U . . .
H50A H 0.6824 0.4141 0.4654 0.060 Uiso 1 1 calc GR . . . .
H50B H 0.6563 0.3902 0.5111 0.060 Uiso 1 1 calc GR . . . .
H50C H 0.5832 0.4307 0.4801 0.060 Uiso 1 1 calc GR . . . .
C33 C 0.4016(4) 0.1246(2) 0.14095(19) 0.0371(12) Uani 1 1 d . U . . .
C21 C 0.7024(4) 0.2149(2) 0.05330(18) 0.0370(12) Uani 1 1 d . U . . .
C51 C 0.6601(4) 0.2966(2) 0.45605(18) 0.0350(12) Uani 1 1 d . U . . .
H51A H 0.6323 0.2647 0.4369 0.053 Uiso 1 1 calc GR . . . .
H51B H 0.6794 0.2812 0.4858 0.053 Uiso 1 1 calc GR . . . .
H51C H 0.7151 0.3124 0.4445 0.053 Uiso 1 1 calc GR . . . .
C52 C 0.5042(4) 0.3232(3) 0.47829(19) 0.0391(13) Uani 1 1 d . U . . .
H52A H 0.4611 0.3560 0.4812 0.059 Uiso 1 1 calc GR . . . .
H52B H 0.5267 0.3069 0.5075 0.059 Uiso 1 1 calc GR . . . .
H52C H 0.4709 0.2926 0.4596 0.059 Uiso 1 1 calc GR . . . .
C29 C 0.1476(4) 0.2409(3) 0.1407(2) 0.0444(14) Uani 1 1 d . U . . .
C26 C 0.2945(4) 0.3332(3) 0.0577(2) 0.0429(14) Uani 1 1 d . U . . .
H26A H 0.2432 0.3067 0.0628 0.064 Uiso 1 1 calc GR . . . .
H26B H 0.2858 0.3453 0.0268 0.064 Uiso 1 1 calc GR . . . .
H26C H 0.2940 0.3681 0.0765 0.064 Uiso 1 1 calc GR . . . .
C56 C 0.4665(4) 0.5515(3) 0.3540(2) 0.0456(15) Uani 1 1 d . U . . .
H56A H 0.4516 0.5225 0.3304 0.068 Uiso 1 1 calc GR . . . .
H56B H 0.4988 0.5852 0.3430 0.068 Uiso 1 1 calc GR . . . .
H56C H 0.4081 0.5649 0.3639 0.068 Uiso 1 1 calc GR . . . .
C27 C 0.3901(5) 0.2446(2) 0.04256(18) 0.0424(14) Uani 1 1 d . U . . .
H27A H 0.4504 0.2245 0.0511 0.064 Uiso 1 1 calc GR . . . .
H27B H 0.3823 0.2538 0.0111 0.064 Uiso 1 1 calc GR . . . .
H27C H 0.3387 0.2188 0.0486 0.064 Uiso 1 1 calc GR . . . .
C22 C 0.6535(4) 0.2520(3) 0.01546(18) 0.0431(14) Uani 1 1 d . U . . .
H22A H 0.5859 0.2434 0.0110 0.065 Uiso 1 1 calc GR . . . .
H22B H 0.6797 0.2426 -0.0115 0.065 Uiso 1 1 calc GR . . . .
H22C H 0.6635 0.2938 0.0224 0.065 Uiso 1 1 calc GR . . . .
C58 C 0.2862(4) 0.4498(3) 0.44189(19) 0.0421(14) Uani 1 1 d . U . . .
H58A H 0.3130 0.4309 0.4696 0.063 Uiso 1 1 calc GR . . . .
H58B H 0.2230 0.4645 0.4443 0.063 Uiso 1 1 calc GR . . . .
H58C H 0.3265 0.4828 0.4358 0.063 Uiso 1 1 calc GR . . . .
C20 C 0.9039(4) 0.2390(3) 0.2228(2) 0.0483(15) Uani 1 1 d . U . . .
H20A H 0.9526 0.2462 0.2042 0.072 Uiso 1 1 calc GR . . . .
H20B H 0.9249 0.2078 0.2440 0.072 Uiso 1 1 calc GR . . . .
H20C H 0.8926 0.2752 0.2386 0.072 Uiso 1 1 calc GR . . . .
C38 C 0.7908(5) 0.3969(3) 0.26206(18) 0.0481(15) Uani 1 1 d . U . . .
H38A H 0.8118 0.3587 0.2521 0.072 Uiso 1 1 calc GR . . . .
H38B H 0.7826 0.4246 0.2373 0.072 Uiso 1 1 calc GR . . . .
H38C H 0.7307 0.3919 0.2732 0.072 Uiso 1 1 calc GR . . . .
C24 C 0.8089(4) 0.2251(3) 0.05761(19) 0.0407(14) Uani 1 1 d . U . . .
H24A H 0.8224 0.2671 0.0620 0.061 Uiso 1 1 calc GR . . . .
H24B H 0.8318 0.2117 0.0307 0.061 Uiso 1 1 calc GR . . . .
H24C H 0.8406 0.2028 0.0828 0.061 Uiso 1 1 calc GR . . . .
C40 C 0.8325(5) 0.4797(3) 0.31443(19) 0.0465(15) Uani 1 1 d . U . . .
H40A H 0.7732 0.4746 0.3263 0.070 Uiso 1 1 calc GR . . . .
H40B H 0.8230 0.5075 0.2898 0.070 Uiso 1 1 calc GR . . . .
H40C H 0.8807 0.4951 0.3375 0.070 Uiso 1 1 calc GR . . . .
C41 C 0.8914(4) 0.2488(2) 0.37872(18) 0.0391(13) Uani 1 1 d . U . . .
C46 C 0.9877(4) 0.4307(3) 0.4229(2) 0.0430(14) Uani 1 1 d . U . . .
H46A H 1.0001 0.3906 0.4134 0.065 Uiso 1 1 calc GR . . . .
H46B H 1.0394 0.4435 0.4454 0.065 Uiso 1 1 calc GR . . . .
H46C H 0.9829 0.4574 0.3976 0.065 Uiso 1 1 calc GR . . . .
C47 C 0.9035(4) 0.3907(3) 0.48169(19) 0.0455(15) Uani 1 1 d . U . . .
H47A H 0.8432 0.3902 0.4931 0.068 Uiso 1 1 calc GR . . . .
H47B H 0.9531 0.4049 0.5046 0.068 Uiso 1 1 calc GR . . . .
H47C H 0.9188 0.3508 0.4729 0.068 Uiso 1 1 calc GR . . . .
C13 C 0.7554(4) 0.3975(2) 0.11129(19) 0.0416(13) Uani 1 1 d . U . . .
C55 C 0.5440(4) 0.5635(3) 0.4324(2) 0.0445(15) Uani 1 1 d . U . . .
H55A H 0.4828 0.5731 0.4410 0.067 Uiso 1 1 calc GR . . . .
H55B H 0.5754 0.5999 0.4252 0.067 Uiso 1 1 calc GR . . . .
H55C H 0.5831 0.5434 0.4567 0.067 Uiso 1 1 calc GR . . . .
C5 C 0.5427(5) 0.5319(2) 0.21788(19) 0.0538(16) Uani 1 1 d . U . . .
C57 C 0.2803(4) 0.4053(3) 0.4047(2) 0.0523(16) Uani 1 1 d . U . . .
O24B O 0.4942(5) 0.1372(3) 0.3422(2) 0.0257(16) Uani 0.505(5) 1 d . U P A 1
C48 C 0.8716(4) 0.4939(3) 0.4544(2) 0.0474(16) Uani 1 1 d . U . . .
H48A H 0.8627 0.5187 0.4280 0.071 Uiso 1 1 calc GR . . . .
H48B H 0.9228 0.5099 0.4757 0.071 Uiso 1 1 calc GR . . . .
H48C H 0.8133 0.4932 0.4675 0.071 Uiso 1 1 calc GR . . . .
C36 C 0.5023(4) 0.1417(3) 0.1433(2) 0.0538(17) Uani 1 1 d . U . . .
H36A H 0.5115 0.1620 0.1160 0.081 Uiso 1 1 calc GR . . . .
H36B H 0.5418 0.1064 0.1469 0.081 Uiso 1 1 calc GR . . . .
H36C H 0.5198 0.1681 0.1684 0.081 Uiso 1 1 calc GR . . . .
C23 C 0.6795(5) 0.1502(3) 0.0463(2) 0.0487(15) Uani 1 1 d . U . . .
H23A H 0.7127 0.1274 0.0709 0.073 Uiso 1 1 calc GR . . . .
H23B H 0.6996 0.1370 0.0188 0.073 Uiso 1 1 calc GR . . . .
H23C H 0.6115 0.1443 0.0448 0.073 Uiso 1 1 calc GR . . . .
C8 C 0.5532(5) 0.4834(3) 0.25243(19) 0.0524(17) Uani 1 1 d . U . . .
H8A H 0.4907 0.4692 0.2567 0.079 Uiso 1 1 calc GR . . . .
H8B H 0.5858 0.4991 0.2803 0.079 Uiso 1 1 calc GR . . . .
H8C H 0.5898 0.4509 0.2426 0.079 Uiso 1 1 calc GR . . . .
C9 C 0.2548(5) 0.4499(3) 0.2045(2) 0.0503(15) Uani 1 1 d . U . . .
C39 C 0.9591(5) 0.4259(3) 0.2833(2) 0.0596(19) Uani 1 1 d . U . . .
H39A H 1.0045 0.4429 0.3068 0.089 Uiso 1 1 calc GR . . . .
H39B H 0.9540 0.4513 0.2573 0.089 Uiso 1 1 calc GR . . . .
H39C H 0.9806 0.3867 0.2758 0.089 Uiso 1 1 calc GR . . . .
O22A O 0.3952(5) 0.1800(3) 0.3374(2) 0.0278(17) Uani 0.495(5) 1 d . U P A 2
C65A C 0.2982(11) 0.2102(8) 0.3147(5) 0.032(3) Uani 0.505(5) 1 d . U P A 1
C18 C 0.7359(4) 0.2139(3) 0.2221(2) 0.0575(18) Uani 1 1 d . U . . .
H18A H 0.7223 0.2525 0.2340 0.086 Uiso 1 1 calc GR . . . .
H18B H 0.7558 0.1866 0.2464 0.086 Uiso 1 1 calc GR . . . .
H18C H 0.6791 0.1986 0.2040 0.086 Uiso 1 1 calc GR . . . .
C1 C 0.3750(5) 0.5169(3) 0.0813(2) 0.0512(15) Uani 1 1 d . U . . .
C34 C 0.3802(5) 0.0993(3) 0.1841(2) 0.0558(17) Uani 1 1 d . U . . .
H34A H 0.3949 0.1286 0.2075 0.084 Uiso 1 1 calc GR . . . .
H34B H 0.4186 0.0640 0.1914 0.084 Uiso 1 1 calc GR . . . .
H34C H 0.3133 0.0889 0.1812 0.084 Uiso 1 1 calc GR . . . .
C11 C 0.2745(5) 0.3893(3) 0.2236(2) 0.0624(19) Uani 1 1 d . U . . .
H11A H 0.2915 0.3628 0.2009 0.094 Uiso 1 1 calc GR . . . .
H11B H 0.2181 0.3743 0.2345 0.094 Uiso 1 1 calc GR . . . .
H11C H 0.3266 0.3914 0.2480 0.094 Uiso 1 1 calc GR . . . .
C42 C 0.8262(5) 0.2318(3) 0.3377(2) 0.0585(18) Uani 1 1 d . U . . .
H42A H 0.7631 0.2243 0.3451 0.088 Uiso 1 1 calc GR . . . .
H42B H 0.8499 0.1961 0.3251 0.088 Uiso 1 1 calc GR . . . .
H42C H 0.8231 0.2639 0.3162 0.088 Uiso 1 1 calc GR . . . .
C2 C 0.3433(5) 0.5704(3) 0.1047(2) 0.0588(19) Uani 1 1 d . U . . .
H2A H 0.2851 0.5611 0.1164 0.088 Uiso 1 1 calc GR . . . .
H2B H 0.3319 0.6032 0.0838 0.088 Uiso 1 1 calc GR . . . .
H2C H 0.3924 0.5815 0.1289 0.088 Uiso 1 1 calc GR . . . .
C31 C 0.1500(4) 0.2051(3) 0.1829(2) 0.0585(18) Uani 1 1 d . U . . .
H31A H 0.1958 0.1730 0.1832 0.088 Uiso 1 1 calc GR . . . .
H31B H 0.0874 0.1885 0.1843 0.088 Uiso 1 1 calc GR . . . .
H31C H 0.1682 0.2307 0.2084 0.088 Uiso 1 1 calc GR . . . .
C32 C 0.1229(5) 0.2024(3) 0.1000(2) 0.0602(18) Uani 1 1 d . U . . .
H32A H 0.1298 0.2253 0.0736 0.090 Uiso 1 1 calc GR . . . .
H32B H 0.0577 0.1887 0.0982 0.090 Uiso 1 1 calc GR . . . .
H32C H 0.1653 0.1683 0.1020 0.090 Uiso 1 1 calc GR . . . .
C14 C 0.6908(5) 0.4285(3) 0.1387(2) 0.0578(17) Uani 1 1 d . U . . .
H14A H 0.6260 0.4272 0.1233 0.087 Uiso 1 1 calc GR . . . .
H14B H 0.7107 0.4696 0.1433 0.087 Uiso 1 1 calc GR . . . .
H14C H 0.6939 0.4087 0.1672 0.087 Uiso 1 1 calc GR . . . .
C15 C 0.7491(6) 0.4280(3) 0.0667(2) 0.0617(19) Uani 1 1 d . U . . .
H15A H 0.7925 0.4091 0.0492 0.093 Uiso 1 1 calc GR . . . .
H15B H 0.7662 0.4697 0.0711 0.093 Uiso 1 1 calc GR . . . .
H15C H 0.6846 0.4250 0.0512 0.093 Uiso 1 1 calc GR . . . .
C12 C 0.1824(5) 0.4487(3) 0.1637(2) 0.0659(19) Uani 1 1 d . U . . .
H12A H 0.1729 0.4888 0.1519 0.099 Uiso 1 1 calc GR . . . .
H12B H 0.1228 0.4335 0.1711 0.099 Uiso 1 1 calc GR . . . .
H12C H 0.2045 0.4232 0.1416 0.099 Uiso 1 1 calc GR . . . .
C30 C 0.0795(4) 0.2928(3) 0.1399(2) 0.0624(19) Uani 1 1 d . U . . .
H30A H 0.0957 0.3163 0.1667 0.094 Uiso 1 1 calc GR . . . .
H30B H 0.0150 0.2779 0.1384 0.094 Uiso 1 1 calc GR . . . .
H30C H 0.0842 0.3174 0.1141 0.094 Uiso 1 1 calc GR . . . .
C3 C 0.3012(6) 0.4986(3) 0.0433(2) 0.069(2) Uani 1 1 d . U . . .
H3A H 0.3253 0.4658 0.0274 0.104 Uiso 1 1 calc GR . . . .
H3B H 0.2866 0.5320 0.0233 0.104 Uiso 1 1 calc GR . . . .
H3C H 0.2440 0.4861 0.0547 0.104 Uiso 1 1 calc GR . . . .
C6 C 0.6386(6) 0.5566(3) 0.2113(2) 0.074(2) Uani 1 1 d . U . . .
H6A H 0.6801 0.5242 0.2054 0.111 Uiso 1 1 calc GR . . . .
H6B H 0.6664 0.5776 0.2380 0.111 Uiso 1 1 calc GR . . . .
H6C H 0.6307 0.5840 0.1863 0.111 Uiso 1 1 calc GR . . . .
C7 C 0.4769(6) 0.5802(3) 0.2297(2) 0.073(2) Uani 1 1 d . U . . .
H7A H 0.4746 0.6122 0.2082 0.109 Uiso 1 1 calc GR . . . .
H7B H 0.5003 0.5955 0.2591 0.109 Uiso 1 1 calc GR . . . .
H7C H 0.4136 0.5639 0.2294 0.109 Uiso 1 1 calc GR . . . .
C10 C 0.2258(6) 0.4911(3) 0.2395(2) 0.072(2) Uani 1 1 d . U . . .
H10A H 0.2744 0.4908 0.2655 0.109 Uiso 1 1 calc GR . . . .
H10B H 0.1659 0.4778 0.2478 0.109 Uiso 1 1 calc GR . . . .
H10C H 0.2186 0.5312 0.2277 0.109 Uiso 1 1 calc GR . . . .
C19 C 0.8300(6) 0.1635(3) 0.1706(2) 0.068(2) Uani 1 1 d . U . . .
H19A H 0.7711 0.1508 0.1529 0.102 Uiso 1 1 calc GR . . . .
H19B H 0.8520 0.1330 0.1922 0.102 Uiso 1 1 calc GR . . . .
H19C H 0.8778 0.1702 0.1513 0.102 Uiso 1 1 calc GR . . . .
C35 C 0.3720(6) 0.0807(3) 0.1041(2) 0.068(2) Uani 1 1 d . U . . .
H35A H 0.3040 0.0739 0.1014 0.103 Uiso 1 1 calc GR . . . .
H35B H 0.4054 0.0434 0.1109 0.103 Uiso 1 1 calc GR . . . .
H35C H 0.3876 0.0965 0.0764 0.103 Uiso 1 1 calc GR . . . .
C16 C 0.8553(5) 0.3944(3) 0.1346(3) 0.072(2) Uani 1 1 d . U . . .
H16A H 0.8559 0.3764 0.1636 0.108 Uiso 1 1 calc GR . . . .
H16B H 0.8815 0.4343 0.1381 0.108 Uiso 1 1 calc GR . . . .
H16C H 0.8933 0.3706 0.1172 0.108 Uiso 1 1 calc GR . . . .
C44 C 0.8904(6) 0.2035(3) 0.4149(2) 0.062(2) Uani 1 1 d . U . . .
H44A H 0.9309 0.2169 0.4415 0.093 Uiso 1 1 calc GR . . . .
H44B H 0.9138 0.1658 0.4053 0.093 Uiso 1 1 calc GR . . . .
H44C H 0.8259 0.1986 0.4212 0.093 Uiso 1 1 calc GR . . . .
C61A C 0.5682(9) 0.1134(6) 0.3076(5) 0.036(3) Uani 0.495(5) 1 d . U P A 2
C4 C 0.4705(6) 0.5270(3) 0.0671(2) 0.0653(19) Uani 1 1 d . U . . .
H4A H 0.5173 0.5341 0.0931 0.098 Uiso 1 1 calc GR . . . .
H4B H 0.4673 0.5613 0.0476 0.098 Uiso 1 1 calc GR . . . .
H4C H 0.4885 0.4921 0.0515 0.098 Uiso 1 1 calc GR . . . .
C43 C 0.9903(5) 0.2572(3) 0.3685(3) 0.070(2) Uani 1 1 d . U . . .
H43A H 0.9900 0.2869 0.3453 0.105 Uiso 1 1 calc GR . . . .
H43B H 1.0138 0.2198 0.3584 0.105 Uiso 1 1 calc GR . . . .
H43C H 1.0313 0.2703 0.3950 0.105 Uiso 1 1 calc GR . . . .
C59 C 0.2209(5) 0.3531(4) 0.4147(3) 0.100(3) Uani 1 1 d . U . . .
H59A H 0.2138 0.3257 0.3897 0.151 Uiso 1 1 calc GR . . . .
H59B H 0.1586 0.3670 0.4197 0.151 Uiso 1 1 calc GR . . . .
H59C H 0.2518 0.3329 0.4411 0.151 Uiso 1 1 calc GR . . . .
C60 C 0.2457(5) 0.4344(5) 0.3607(2) 0.095(3) Uani 1 1 d . U . . .
H60A H 0.2915 0.4640 0.3544 0.143 Uiso 1 1 calc GR . . . .
H60B H 0.1849 0.4535 0.3621 0.143 Uiso 1 1 calc GR . . . .
H60C H 0.2383 0.4045 0.3375 0.143 Uiso 1 1 calc GR . . . .
C69B C 0.4524(10) 0.1494(6) 0.4511(4) 0.043(3) Uani 0.495(5) 1 d . U P A 2
O22B O 0.3587(5) 0.2074(3) 0.3567(2) 0.0286(17) Uani 0.505(5) 1 d . U P A 1
O24A O 0.5659(6) 0.1404(3) 0.3507(3) 0.0306(18) Uani 0.495(5) 1 d . U P A 2
O0AA O 0.503(3) 0.187(2) 0.4200(13) 0.032(4) Uani 0.505(5) 1 d . U P A 1
C61B C 0.5795(8) 0.1132(6) 0.3314(5) 0.031(2) Uani 0.505(5) 1 d . U P A 1
C65B C 0.3059(12) 0.2097(7) 0.3312(5) 0.031(3) Uani 0.495(5) 1 d . U P A 2
C69A C 0.5081(12) 0.1371(6) 0.4466(4) 0.050(3) Uani 0.505(5) 1 d . U P A 1
C64A C 0.5570(9) 0.1595(6) 0.2729(4) 0.039(3) Uani 0.495(5) 1 d . U P A 2
H64A H 0.4937 0.1766 0.2706 0.058 Uiso 0.495(5) 1 calc GR . P A 2
H64B H 0.5658 0.1420 0.2446 0.058 Uiso 0.495(5) 1 calc GR . P A 2
H64C H 0.6040 0.1905 0.2806 0.058 Uiso 0.495(5) 1 calc GR . P A 2
C63B C 0.6059(9) 0.1446(6) 0.2912(4) 0.037(3) Uani 0.505(5) 1 d . U P A 1
H63A H 0.5518 0.1446 0.2677 0.056 Uiso 0.505(5) 1 calc GR . P A 1
H63B H 0.6588 0.1242 0.2810 0.056 Uiso 0.505(5) 1 calc GR . P A 1
H63C H 0.6240 0.1853 0.2990 0.056 Uiso 0.505(5) 1 calc GR . P A 1
C62B C 0.6570(8) 0.1174(5) 0.3708(4) 0.044(3) Uani 0.505(5) 1 d . U P A 1
H62A H 0.6664 0.1588 0.3795 0.066 Uiso 0.505(5) 1 calc GR . P A 1
H62B H 0.7157 0.1015 0.3629 0.066 Uiso 0.505(5) 1 calc GR . P A 1
H62C H 0.6388 0.0948 0.3954 0.066 Uiso 0.505(5) 1 calc GR . P A 1
C63A C 0.4895(9) 0.0666(5) 0.3010(4) 0.042(3) Uani 0.495(5) 1 d . U P A 2
H63D H 0.5031 0.0357 0.3233 0.063 Uiso 0.495(5) 1 calc GR . P A 2
H63E H 0.4864 0.0492 0.2716 0.063 Uiso 0.495(5) 1 calc GR . P A 2
H63F H 0.4291 0.0851 0.3038 0.063 Uiso 0.495(5) 1 calc GR . P A 2
C62A C 0.6625(9) 0.0832(6) 0.3114(5) 0.056(3) Uani 0.495(5) 1 d . U P A 2
H62D H 0.7126 0.1129 0.3147 0.083 Uiso 0.495(5) 1 calc GR . P A 2
H62E H 0.6660 0.0599 0.2849 0.083 Uiso 0.495(5) 1 calc GR . P A 2
H62F H 0.6704 0.0572 0.3372 0.083 Uiso 0.495(5) 1 calc GR . P A 2
C64B C 0.5560(10) 0.0498(5) 0.3212(5) 0.058(4) Uani 0.505(5) 1 d . U P A 1
H64D H 0.5305 0.0320 0.3460 0.088 Uiso 0.505(5) 1 calc GR . P A 1
H64E H 0.6132 0.0287 0.3163 0.088 Uiso 0.505(5) 1 calc GR . P A 1
H64F H 0.5091 0.0474 0.2947 0.088 Uiso 0.505(5) 1 calc GR . P A 1
C68B C 0.3115(8) 0.2666(5) 0.3078(5) 0.039(3) Uani 0.495(5) 1 d . U P A 2
H68A H 0.3591 0.2918 0.3247 0.058 Uiso 0.495(5) 1 calc GR . P A 2
H68B H 0.2501 0.2863 0.3045 0.058 Uiso 0.495(5) 1 calc GR . P A 2
H68C H 0.3291 0.2592 0.2786 0.058 Uiso 0.495(5) 1 calc GR . P A 2
C67A C 0.2893(9) 0.1485(5) 0.2955(4) 0.035(2) Uani 0.505(5) 1 d . U P A 1
H67A H 0.3512 0.1347 0.2900 0.052 Uiso 0.505(5) 1 calc GR . P A 1
H67B H 0.2458 0.1491 0.2677 0.052 Uiso 0.505(5) 1 calc GR . P A 1
H67C H 0.2649 0.1219 0.3163 0.052 Uiso 0.505(5) 1 calc GR . P A 1
C67B C 0.2387(8) 0.1680(5) 0.3050(4) 0.038(3) Uani 0.495(5) 1 d . U P A 2
H67D H 0.2586 0.1614 0.2762 0.057 Uiso 0.495(5) 1 calc GR . P A 2
H67E H 0.1753 0.1850 0.3010 0.057 Uiso 0.495(5) 1 calc GR . P A 2
H67F H 0.2384 0.1305 0.3208 0.057 Uiso 0.495(5) 1 calc GR . P A 2
C66B C 0.2761(8) 0.2190(5) 0.3769(4) 0.039(3) Uani 0.495(5) 1 d . U P A 2
H66A H 0.2744 0.1809 0.3918 0.059 Uiso 0.495(5) 1 calc GR . P A 2
H66B H 0.2134 0.2370 0.3735 0.059 Uiso 0.495(5) 1 calc GR . P A 2
H66C H 0.3215 0.2449 0.3944 0.059 Uiso 0.495(5) 1 calc GR . P A 2
C66A C 0.2025(8) 0.2287(6) 0.3245(4) 0.052(3) Uani 0.505(5) 1 d . U P A 1
H66D H 0.1787 0.1992 0.3434 0.078 Uiso 0.505(5) 1 calc GR . P A 1
H66E H 0.1590 0.2322 0.2969 0.078 Uiso 0.505(5) 1 calc GR . P A 1
H66F H 0.2076 0.2669 0.3396 0.078 Uiso 0.505(5) 1 calc GR . P A 1
C68A C 0.3391(10) 0.2524(6) 0.2848(4) 0.043(3) Uani 0.505(5) 1 d . U P A 1
H68D H 0.3479 0.2910 0.2990 0.065 Uiso 0.505(5) 1 calc GR . P A 1
H68E H 0.2960 0.2562 0.2571 0.065 Uiso 0.505(5) 1 calc GR . P A 1
H68F H 0.3999 0.2375 0.2787 0.065 Uiso 0.505(5) 1 calc GR . P A 1
C72B C 0.443(3) 0.0887(16) 0.4341(10) 0.041(5) Uani 0.495(5) 1 d . U P A 2
H72A H 0.4041 0.0887 0.4050 0.062 Uiso 0.495(5) 1 calc GR . P A 2
H72B H 0.4126 0.0641 0.4543 0.062 Uiso 0.495(5) 1 calc GR . P A 2
H72C H 0.5052 0.0727 0.4316 0.062 Uiso 0.495(5) 1 calc GR . P A 2
C71A C 0.4759(16) 0.1597(8) 0.4897(6) 0.073(5) Uani 0.505(5) 1 d . U P A 1
H71A H 0.5196 0.1901 0.5029 0.109 Uiso 0.505(5) 1 calc GR . P A 1
H71B H 0.4751 0.1269 0.5103 0.109 Uiso 0.505(5) 1 calc GR . P A 1
H71C H 0.4125 0.1764 0.4830 0.109 Uiso 0.505(5) 1 calc GR . P A 1
C70B C 0.3607(9) 0.1752(6) 0.4596(4) 0.048(3) Uani 0.495(5) 1 d . U P A 2
H70A H 0.3716 0.2146 0.4724 0.071 Uiso 0.495(5) 1 calc GR . P A 2
H70B H 0.3330 0.1499 0.4802 0.071 Uiso 0.495(5) 1 calc GR . P A 2
H70C H 0.3176 0.1780 0.4319 0.071 Uiso 0.495(5) 1 calc GR . P A 2
C72A C 0.6121(10) 0.1176(6) 0.4552(5) 0.061(4) Uani 0.505(5) 1 d . U P A 1
H72D H 0.6326 0.1062 0.4273 0.092 Uiso 0.505(5) 1 calc GR . P A 1
H72E H 0.6187 0.0838 0.4753 0.092 Uiso 0.505(5) 1 calc GR . P A 1
H72F H 0.6511 0.1502 0.4683 0.092 Uiso 0.505(5) 1 calc GR . P A 1
C71B C 0.5249(11) 0.1475(9) 0.4934(5) 0.056(4) Uani 0.495(5) 1 d . U P A 2
H71D H 0.5848 0.1321 0.4865 0.085 Uiso 0.495(5) 1 calc GR . P A 2
H71E H 0.5015 0.1219 0.5151 0.085 Uiso 0.495(5) 1 calc GR . P A 2
H71F H 0.5344 0.1874 0.5055 0.085 Uiso 0.495(5) 1 calc GR . P A 2
C70A C 0.442(3) 0.0870(15) 0.4245(10) 0.048(6) Uani 0.505(5) 1 d . U P A 1
H70D H 0.3778 0.1020 0.4174 0.071 Uiso 0.505(5) 1 calc GR . P A 1
H70E H 0.4429 0.0536 0.4448 0.071 Uiso 0.505(5) 1 calc GR . P A 1
H70F H 0.4647 0.0739 0.3975 0.071 Uiso 0.505(5) 1 calc GR . P A 1

loop_
_atom_site_aniso_label
_atom_site_aniso_U_11
_atom_site_aniso_U_22
_atom_site_aniso_U_33
_atom_site_aniso_U_23
_atom_site_aniso_U_13
_atom_site_aniso_U_12
Mo2 0.0176(2) 0.0204(2) 0.0269(2) -0.00398(17) 0.00247(16) -0.00030(17)
Mo1 0.0245(2) 0.0167(2) 0.0274(2) -0.00135(17) 0.00124(17) 0.00150(17)
Si4 0.0184(6) 0.0183(7) 0.0289(7) -0.0008(5) 0.0037(5) -0.0011(5)
Si5 0.0213(7) 0.0261(8) 0.0386(8) -0.0099(6) 0.0065(6) -0.0004(6)
Si3 0.0256(7) 0.0272(8) 0.0300(8) -0.0043(6) 0.0021(6) -0.0013(6)
Si2 0.0285(8) 0.0243(8) 0.0340(8) 0.0035(6) 0.0076(6) 0.0002(6)
Si1 0.0580(10) 0.0183(8) 0.0274(8) -0.0035(6) -0.0041(7) 0.0106(7)
Si6 0.0683(11) 0.0211(8) 0.0322(8) 0.0036(6) -0.0080(8) -0.0144(8)
O17 0.0206(17) 0.0224(18) 0.0286(18) -0.0037(13) 0.0003(13) -0.0007(13)
O7 0.0206(17) 0.0240(18) 0.0369(19) -0.0083(14) 0.0034(14) -0.0014(14)
O5 0.0195(16) 0.0253(19) 0.0350(19) -0.0051(15) 0.0035(13) -0.0016(14)
O18 0.0260(18) 0.0220(18) 0.0325(18) 0.0020(14) 0.0074(14) -0.0031(14)
O8 0.0275(18) 0.0216(17) 0.0344(19) -0.0014(14) 0.0076(15) -0.0010(14)
O4 0.0268(18) 0.0241(18) 0.0304(18) -0.0020(14) 0.0039(14) 0.0010(14)
O3 0.0277(18) 0.0249(18) 0.0262(17) -0.0039(13) 0.0005(13) 0.0006(14)
O6 0.0240(17) 0.0273(18) 0.0259(17) -0.0050(13) 0.0070(13) -0.0003(14)
O19 0.0259(18) 0.0198(17) 0.0323(19) -0.0015(14) 0.0039(14) 0.0021(14)
O2 0.0288(18) 0.0256(19) 0.0345(19) 0.0021(15) 0.0085(15) 0.0005(15)
O23B 0.027(8) 0.033(8) 0.032(4) 0.004(4) 0.000(4) -0.011(6)
O14 0.0294(19) 0.030(2) 0.038(2) 0.0094(15) 0.0074(15) 0.0034(15)
O1 0.045(2) 0.0186(17) 0.036(2) -0.0020(14) -0.0035(16) 0.0086(15)
O21 0.0291(19) 0.0291(19) 0.048(2) -0.0155(16) 0.0108(16) -0.0023(15)
O15 0.0210(17) 0.044(2) 0.041(2) -0.0007(17) 0.0058(15) 0.0014(15)
O12 0.039(2) 0.0268(18) 0.035(2) 0.0067(15) 0.0107(16) -0.0001(15)
O20 0.0183(17) 0.039(2) 0.054(2) -0.0114(18) 0.0117(15) -0.0030(15)
O16 0.040(2) 0.0257(18) 0.034(2) -0.0075(15) 0.0028(16) -0.0069(15)
O13 0.040(2) 0.031(2) 0.036(2) -0.0028(15) 0.0136(16) -0.0025(16)
O9 0.077(3) 0.024(2) 0.034(2) -0.0029(16) 0.0065(19) 0.0194(19)
O10 0.066(3) 0.024(2) 0.0291(19) 0.0024(15) -0.0036(17) 0.0094(18)
N2 0.0184(19) 0.014(2) 0.035(2) 0.0003(16) 0.0027(16) 0.0015(16)
O11 0.081(3) 0.0160(19) 0.034(2) -0.0028(15) -0.0094(19) 0.0020(18)
N1 0.026(2) 0.014(2) 0.037(2) 0.0022(16) 0.0052(17) 0.0049(17)
C25 0.032(3) 0.029(3) 0.028(2) 0.001(2) -0.001(2) -0.001(2)
C45 0.025(2) 0.026(3) 0.033(3) -0.007(2) -0.0016(19) -0.003(2)
C53 0.030(3) 0.026(3) 0.040(3) -0.011(2) 0.007(2) -0.002(2)
C37 0.040(3) 0.030(3) 0.036(3) 0.007(2) 0.008(2) -0.003(2)
C28 0.036(3) 0.031(3) 0.028(3) 0.002(2) 0.003(2) 0.000(2)
C54 0.033(3) 0.028(3) 0.042(3) -0.003(2) 0.007(2) 0.000(2)
C17 0.040(3) 0.036(3) 0.042(3) 0.012(2) 0.005(2) 0.005(2)
C49 0.026(2) 0.035(3) 0.031(3) -0.003(2) 0.0052(19) -0.006(2)
C50 0.043(3) 0.041(3) 0.036(3) -0.007(2) 0.002(2) -0.013(3)
C33 0.047(3) 0.020(3) 0.047(3) -0.007(2) 0.013(2) -0.002(2)
C21 0.042(3) 0.034(3) 0.037(3) -0.004(2) 0.012(2) 0.001(2)
C51 0.028(3) 0.040(3) 0.036(3) -0.001(2) 0.002(2) -0.001(2)
C52 0.034(3) 0.039(3) 0.047(3) 0.006(3) 0.013(2) -0.004(2)
C29 0.023(3) 0.061(4) 0.047(3) 0.016(3) 0.000(2) -0.003(2)
C26 0.034(3) 0.047(4) 0.046(3) 0.011(3) 0.002(2) 0.003(3)
C56 0.038(3) 0.040(3) 0.057(4) -0.005(3) 0.000(3) 0.009(3)
C27 0.064(4) 0.033(3) 0.030(3) -0.004(2) 0.004(3) -0.004(3)
C22 0.047(3) 0.047(3) 0.038(3) -0.001(2) 0.013(2) 0.012(3)
C58 0.033(3) 0.043(3) 0.052(3) -0.011(3) 0.012(3) 0.006(3)
C20 0.037(3) 0.051(4) 0.055(4) 0.014(3) 0.004(3) 0.007(3)
C38 0.064(4) 0.046(4) 0.034(3) 0.008(3) 0.006(3) -0.001(3)
C24 0.041(3) 0.036(3) 0.048(3) -0.004(3) 0.016(2) 0.007(2)
C40 0.065(4) 0.033(3) 0.042(3) 0.007(2) 0.008(3) 0.001(3)
C41 0.059(3) 0.021(3) 0.038(3) -0.004(2) 0.010(2) 0.011(2)
C46 0.027(3) 0.052(4) 0.048(3) -0.012(3) 0.001(2) -0.012(2)
C47 0.040(3) 0.053(4) 0.039(3) 0.006(3) -0.007(2) -0.010(3)
C13 0.054(3) 0.028(3) 0.042(3) 0.007(2) 0.007(2) -0.012(2)
C55 0.051(4) 0.033(3) 0.050(3) -0.016(3) 0.011(3) -0.007(3)
C5 0.097(4) 0.019(3) 0.037(3) -0.011(2) -0.019(3) 0.003(3)
C57 0.014(2) 0.079(4) 0.063(4) -0.035(3) 0.005(2) 0.003(2)
O24B 0.022(4) 0.018(3) 0.038(4) -0.002(3) 0.009(3) -0.004(2)
C48 0.038(3) 0.034(3) 0.064(4) -0.020(3) -0.011(3) 0.002(2)
C36 0.050(3) 0.032(3) 0.082(5) 0.005(3) 0.016(3) 0.007(3)
C23 0.058(4) 0.038(3) 0.053(4) -0.012(3) 0.016(3) -0.001(3)
C8 0.080(5) 0.034(3) 0.037(3) -0.004(2) -0.012(3) 0.014(3)
C9 0.074(4) 0.035(3) 0.044(3) 0.002(2) 0.015(3) 0.021(3)
C39 0.055(4) 0.062(4) 0.068(4) 0.025(3) 0.027(3) -0.004(3)
O22A 0.023(3) 0.020(4) 0.039(4) -0.006(3) 0.000(3) -0.002(2)
C65A 0.029(5) 0.030(6) 0.036(6) -0.005(4) 0.002(4) 0.001(4)
C18 0.038(3) 0.082(5) 0.052(4) 0.039(3) 0.004(3) 0.001(3)
C1 0.082(4) 0.032(3) 0.037(3) 0.010(2) 0.001(3) 0.020(3)
C34 0.070(4) 0.041(4) 0.062(4) 0.008(3) 0.025(3) 0.007(3)
C11 0.081(5) 0.040(3) 0.072(4) 0.013(3) 0.033(4) 0.029(3)
C42 0.096(5) 0.024(3) 0.053(4) -0.011(3) 0.000(3) 0.009(3)
C2 0.094(5) 0.033(3) 0.046(4) 0.007(3) 0.000(3) 0.029(3)
C31 0.036(3) 0.077(5) 0.064(4) 0.026(3) 0.016(3) 0.013(3)
C32 0.045(4) 0.073(4) 0.058(4) 0.014(3) -0.007(3) -0.028(3)
C14 0.077(4) 0.038(4) 0.061(4) -0.007(3) 0.016(3) -0.012(3)
C15 0.098(6) 0.040(4) 0.048(4) 0.013(3) 0.013(3) -0.013(4)
C12 0.077(5) 0.064(5) 0.057(4) 0.007(3) 0.013(3) 0.016(4)
C30 0.029(3) 0.076(4) 0.083(5) 0.032(4) 0.010(3) 0.011(3)
C3 0.113(5) 0.045(4) 0.042(4) 0.011(3) -0.014(3) 0.020(4)
C6 0.113(5) 0.035(4) 0.065(5) -0.009(3) -0.014(4) -0.018(4)
C7 0.119(6) 0.029(3) 0.059(4) -0.016(3) -0.028(4) 0.026(4)
C10 0.117(6) 0.050(4) 0.054(4) 0.003(3) 0.028(4) 0.045(4)
C19 0.109(6) 0.042(4) 0.049(4) 0.011(3) -0.005(4) 0.014(4)
C35 0.087(5) 0.044(4) 0.076(5) -0.029(3) 0.017(4) -0.007(4)
C16 0.059(4) 0.064(5) 0.088(5) 0.019(4) -0.007(3) -0.024(3)
C44 0.108(6) 0.029(3) 0.050(4) 0.004(3) 0.015(4) 0.019(3)
C61A 0.034(5) 0.032(5) 0.042(5) -0.008(4) 0.012(4) 0.000(4)
C4 0.103(5) 0.037(4) 0.058(4) 0.014(3) 0.020(4) 0.016(3)
C43 0.060(4) 0.058(5) 0.099(6) -0.003(4) 0.032(4) 0.023(3)
C59 0.050(4) 0.098(5) 0.167(8) -0.081(5) 0.063(5) -0.034(4)
C60 0.055(5) 0.165(8) 0.060(4) -0.037(4) -0.012(3) 0.048(5)
C69B 0.054(6) 0.041(6) 0.037(5) 0.005(4) 0.013(5) -0.022(5)
O22B 0.031(3) 0.027(4) 0.028(4) -0.004(3) 0.005(3) -0.003(3)
O24A 0.033(4) 0.018(4) 0.040(4) -0.001(3) 0.003(3) -0.003(3)
O0AA 0.040(11) 0.020(6) 0.035(4) 0.004(4) 0.001(5) -0.007(6)
C61B 0.021(4) 0.026(5) 0.049(6) -0.002(4) 0.011(4) -0.002(4)
C65B 0.025(5) 0.022(5) 0.045(7) 0.000(5) 0.005(4) 0.001(4)
C69A 0.076(7) 0.031(6) 0.041(6) 0.013(4) -0.001(5) -0.011(5)
C64A 0.037(7) 0.037(6) 0.044(6) -0.007(4) 0.014(5) -0.003(5)
C63B 0.031(6) 0.037(6) 0.048(6) -0.005(5) 0.019(5) -0.007(5)
C62B 0.031(5) 0.043(7) 0.058(6) 0.004(5) 0.012(4) -0.001(4)
C63A 0.039(6) 0.031(6) 0.057(7) -0.014(5) 0.011(5) -0.003(5)
C62A 0.039(5) 0.047(7) 0.081(9) -0.015(6) 0.013(5) 0.005(5)
C64B 0.052(8) 0.028(5) 0.101(10) -0.016(5) 0.031(7) 0.000(5)
C68B 0.020(6) 0.027(5) 0.068(8) 0.005(5) 0.004(5) 0.003(4)
C67A 0.035(6) 0.035(5) 0.033(6) -0.001(4) 0.004(5) -0.005(4)
C67B 0.026(5) 0.027(6) 0.058(7) 0.000(5) 0.000(5) 0.002(4)
C66B 0.033(6) 0.032(6) 0.054(6) -0.004(4) 0.009(4) -0.002(5)
C66A 0.037(5) 0.056(8) 0.064(8) -0.011(6) 0.010(5) 0.008(5)
C68A 0.035(7) 0.050(7) 0.041(6) 0.011(5) -0.007(5) -0.009(5)
C72B 0.053(10) 0.041(7) 0.031(10) 0.007(6) 0.010(7) -0.019(6)
C71A 0.122(14) 0.048(8) 0.050(7) 0.016(6) 0.022(8) -0.009(9)
C70B 0.053(6) 0.045(7) 0.048(7) -0.010(5) 0.018(5) -0.026(5)
C72A 0.071(7) 0.042(7) 0.065(8) 0.016(6) -0.011(5) -0.007(5)
C71B 0.058(8) 0.075(11) 0.036(6) 0.012(6) 0.006(5) -0.025(7)
C70A 0.068(11) 0.026(7) 0.049(13) 0.011(7) 0.009(9) -0.014(6)

loop_
_atom_type_symbol
_atom_type_description
_atom_type_scat_dispersion_real
_atom_type_scat_dispersion_imag
_atom_type_scat_source
C C 0.0033 0.0016 'International Tables Vol C Tables 4.2.6.8 and 6.1.1.4'
H H 0.0000 0.0000 'International Tables Vol C Tables 4.2.6.8 and 6.1.1.4'
Mo Mo -1.6832 0.6857 'International Tables Vol C Tables 4.2.6.8 and 6.1.1.4'
N N 0.0061 0.0033 'International Tables Vol C Tables 4.2.6.8 and 6.1.1.4'
O O 0.0106 0.0060 'International Tables Vol C Tables 4.2.6.8 and 6.1.1.4'
Si Si 0.0817 0.0704 'International Tables Vol C Tables 4.2.6.8 and 6.1.1.4'

loop_
_geom_angle_atom_site_label_1
_geom_angle_atom_site_label_2
_geom_angle_atom_site_label_3
_geom_angle
O7 Mo2 Si5 33.12(10)
O7 Mo2 O6 68.25(13)
O5 Mo2 Si5 108.60(10)
O5 Mo2 O7 116.92(14)
O5 Mo2 O6 89.71(12)
O8 Mo2 Si5 102.00(10)
O8 Mo2 O7 116.08(14)
O8 Mo2 O5 121.30(14)
O8 Mo2 O6 87.66(13)
O6 Mo2 Si5 35.32(8)
N2 Mo2 Si5 128.04(12)
N2 Mo2 O7 95.09(15)
N2 Mo2 O5 98.64(15)
N2 Mo2 O8 100.06(15)
N2 Mo2 O6 163.34(14)
O4 Mo1 Si3 32.77(10)
O4 Mo1 O3 67.93(13)
O3 Mo1 Si3 35.23(9)
O2 Mo1 Si3 108.73(11)
O2 Mo1 O4 119.23(14)
O2 Mo1 O3 89.33(13)
O1 Mo1 Si3 103.69(11)
O1 Mo1 O4 116.32(15)
O1 Mo1 O3 88.63(13)
O1 Mo1 O2 118.62(15)
N1 Mo1 Si3 125.58(13)
N1 Mo1 O4 92.93(16)
N1 Mo1 O3 160.80(15)
N1 Mo1 O2 102.00(16)
N1 Mo1 O1 99.17(16)
O5 Si4 O17 106.50(17)
O5 Si4 O18 111.51(18)
O5 Si4 O19 113.21(18)
O18 Si4 O17 112.57(18)
O19 Si4 O17 106.32(18)
O19 Si4 O18 106.72(18)
O7 Si5 Mo2 40.96(12)
O7 Si5 O6 95.42(17)
O6 Si5 Mo2 54.75(11)
O21 Si5 Mo2 133.68(14)
O21 Si5 O7 115.9(2)
O21 Si5 O6 114.95(19)
O20 Si5 Mo2 118.22(14)
O20 Si5 O7 114.17(19)
O20 Si5 O6 107.9(2)
O20 Si5 O21 107.96(19)
O4 Si3 Mo1 40.23(12)
O4 Si3 O3 95.14(17)
O3 Si3 Mo1 55.01(12)
O15 Si3 Mo1 120.54(15)
O15 Si3 O4 115.20(19)
O15 Si3 O3 107.68(19)
O15 Si3 O16 108.1(2)
O16 Si3 Mo1 131.12(15)
O16 Si3 O4 114.52(19)
O16 Si3 O3 115.80(19)
O2 Si2 O14 110.74(19)
O2 Si2 O13 107.35(19)
O12 Si2 O2 113.21(19)
O12 Si2 O14 106.94(19)
O12 Si2 O13 106.19(19)
O13 Si2 O14 112.4(2)
O1 Si1 O11 112.7(2)
O9 Si1 O1 111.4(2)
O9 Si1 O11 106.3(2)
O10 Si1 O1 105.53(19)
O10 Si1 O9 114.1(2)
O10 Si1 O11 106.9(2)
O8 Si6 O22B 107.6(3)
O8 Si6 O24A 100.8(3)
O8 Si6 O0AA 107.1(17)
O23B Si6 O8 108.1(18)
O23B Si6 O24A 105.3(18)
O24B Si6 O8 123.1(3)
O24B Si6 O22B 102.4(4)
O24B Si6 O0AA 113.0(17)
O22A Si6 O8 116.0(3)
O22A Si6 O23B 121.0(17)
O22A Si6 O24A 102.8(4)
O0AA Si6 O22B 101.2(17)
C45 O17 Si4 130.2(3)
Si5 O7 Mo2 105.92(18)
Si4 O5 Mo2 166.3(2)
C37 O18 Si4 133.2(3)
Si6 O8 Mo2 170.5(2)
Si3 O4 Mo1 106.99(18)
Si3 O3 Mo1 89.76(14)
C25 O3 Mo1 139.6(3)
C25 O3 Si3 130.3(3)
Si5 O6 Mo2 89.93(14)
C49 O6 Mo2 139.3(3)
C49 O6 Si5 130.3(3)
C41 O19 Si4 131.5(3)
Si2 O2 Mo1 170.2(2)
C69B O23B Si6 137(3)
C17 O14 Si2 132.4(3)
Si1 O1 Mo1 177.5(3)
C53 O21 Si5 134.3(3)
C29 O15 Si3 134.6(4)
C13 O12 Si2 135.9(3)
C57 O20 Si5 134.4(4)
C33 O16 Si3 133.9(3)
C21 O13 Si2 131.2(3)
C9 O9 Si1 137.1(4)
C1 O10 Si1 132.3(4)
N1 N2 Mo2 172.3(3)
C5 O11 Si1 130.0(4)
N2 N1 Mo1 169.1(4)
O3 C25 C28 106.2(4)
O3 C25 C26 110.0(4)
O3 C25 C27 107.9(4)
C26 C25 C28 109.8(4)
C27 C25 C28 111.3(4)
C27 C25 C26 111.5(5)
O17 C45 C46 111.2(4)
O17 C45 C47 108.2(4)
O17 C45 C48 105.6(4)
C46 C45 C47 109.9(5)
C46 C45 C48 111.0(5)
C48 C45 C47 110.8(5)
O21 C53 C54 110.0(4)
O21 C53 C56 107.0(4)
O21 C53 C55 104.9(4)
C54 C53 C56 112.0(5)
C54 C53 C55 110.7(5)
C55 C53 C56 111.8(5)
O18 C37 C38 108.3(4)
O18 C37 C40 110.6(4)
O18 C37 C39 105.7(4)
C40 C37 C38 110.1(5)
C39 C37 C38 110.9(5)
C39 C37 C40 111.1(5)
C25 C28 H28A 109.5
C25 C28 H28B 109.5
C25 C28 H28C 109.5
H28A C28 H28B 109.5
H28A C28 H28C 109.5
H28B C28 H28C 109.5
C53 C54 H54A 109.5
C53 C54 H54B 109.5
C53 C54 H54C 109.5
H54A C54 H54B 109.5
H54A C54 H54C 109.5
H54B C54 H54C 109.5
O14 C17 C20 105.9(5)
O14 C17 C18 110.4(5)
O14 C17 C19 108.8(5)
C18 C17 C20 109.8(5)
C18 C17 C19 112.1(6)
C19 C17 C20 109.6(5)
O6 C49 C50 107.9(4)
O6 C49 C51 105.8(4)
O6 C49 C52 108.8(4)
C50 C49 C51 111.7(4)
C50 C49 C52 111.6(4)
C51 C49 C52 110.8(5)
C49 C50 H50A 109.5
C49 C50 H50B 109.5
C49 C50 H50C 109.5
H50A C50 H50B 109.5
H50A C50 H50C 109.5
H50B C50 H50C 109.5
O16 C33 C36 111.4(4)
O16 C33 C34 107.4(4)
O16 C33 C35 104.4(5)
C36 C33 C34 112.1(5)
C36 C33 C35 111.7(5)
C34 C33 C35 109.4(5)
O13 C21 C22 109.1(4)
O13 C21 C24 111.7(4)
O13 C21 C23 105.2(4)
C22 C21 C24 109.0(5)
C23 C21 C22 111.2(5)
C23 C21 C24 110.6(5)
C49 C51 H51A 109.5
C49 C51 H51B 109.5
C49 C51 H51C 109.5
H51A C51 H51B 109.5
H51A C51 H51C 109.5
H51B C51 H51C 109.5
C49 C52 H52A 109.5
C49 C52 H52B 109.5
C49 C52 H52C 109.5
H52A C52 H52B 109.5
H52A C52 H52C 109.5
H52B C52 H52C 109.5
O15 C29 C31 109.2(5)
O15 C29 C32 109.0(5)
O15 C29 C30 105.1(5)
C31 C29 C30 111.0(5)
C32 C29 C31 111.4(6)
C32 C29 C30 110.9(5)
C25 C26 H26A 109.5
C25 C26 H26B 109.5
C25 C26 H26C 109.5
H26A C26 H26B 109.5
H26A C26 H26C 109.5
H26B C26 H26C 109.5
C53 C56 H56A 109.5
C53 C56 H56B 109.5
C53 C56 H56C 109.5
H56A C56 H56B 109.5
H56A C56 H56C 109.5
H56B C56 H56C 109.5
C25 C27 H27A 109.5
C25 C27 H27B 109.5
C25 C27 H27C 109.5
H27A C27 H27B 109.5
H27A C27 H27C 109.5
H27B C27 H27C 109.5
C21 C22 H22A 109.5
C21 C22 H22B 109.5
C21 C22 H22C 109.5
H22A C22 H22B 109.5
H22A C22 H22C 109.5
H22B C22 H22C 109.5
H58A C58 H58B 109.5
H58A C58 H58C 109.5
H58B C58 H58C 109.5
C57 C58 H58A 109.5
C57 C58 H58B 109.5
C57 C58 H58C 109.5
C17 C20 H20A 109.5
C17 C20 H20B 109.5
C17 C20 H20C 109.5
H20A C20 H20B 109.5
H20A C20 H20C 109.5
H20B C20 H20C 109.5
C37 C38 H38A 109.5
C37 C38 H38B 109.5
C37 C38 H38C 109.5
H38A C38 H38B 109.5
H38A C38 H38C 109.5
H38B C38 H38C 109.5
C21 C24 H24A 109.5
C21 C24 H24B 109.5
C21 C24 H24C 109.5
H24A C24 H24B 109.5
H24A C24 H24C 109.5
H24B C24 H24C 109.5
C37 C40 H40A 109.5
C37 C40 H40B 109.5
C37 C40 H40C 109.5
H40A C40 H40B 109.5
H40A C40 H40C 109.5
H40B C40 H40C 109.5
O19 C41 C42 110.3(5)
O19 C41 C44 105.9(4)
O19 C41 C43 108.3(5)
C42 C41 C44 111.6(5)
C42 C41 C43 110.3(6)
C43 C41 C44 110.4(6)
C45 C46 H46A 109.5
C45 C46 H46B 109.5
C45 C46 H46C 109.5
H46A C46 H46B 109.5
H46A C46 H46C 109.5
H46B C46 H46C 109.5
C45 C47 H47A 109.5
C45 C47 H47B 109.5
C45 C47 H47C 109.5
H47A C47 H47B 109.5
H47A C47 H47C 109.5
H47B C47 H47C 109.5
O12 C13 C14 108.6(5)
O12 C13 C15 104.4(5)
O12 C13 C16 110.5(5)
C14 C13 C15 109.1(5)
C16 C13 C14 112.0(6)
C16 C13 C15 112.0(6)
C53 C55 H55A 109.5
C53 C55 H55B 109.5
C53 C55 H55C 109.5
H55A C55 H55B 109.5
H55A C55 H55C 109.5
H55B C55 H55C 109.5
O11 C5 C8 109.5(5)
O11 C5 C6 105.2(5)
O11 C5 C7 108.5(5)
C8 C5 C6 111.0(6)
C8 C5 C7 110.8(6)
C7 C5 C6 111.6(6)
O20 C57 C58 109.8(4)
O20 C57 C59 104.2(6)
O20 C57 C60 108.6(5)
C58 C57 C60 110.8(6)
C59 C57 C58 109.8(6)
C59 C57 C60 113.5(7)
C61B O24B Si6 125.9(8)
C45 C48 H48A 109.5
C45 C48 H48B 109.5
C45 C48 H48C 109.5
H48A C48 H48B 109.5
H48A C48 H48C 109.5
H48B C48 H48C 109.5
C33 C36 H36A 109.5
C33 C36 H36B 109.5
C33 C36 H36C 109.5
H36A C36 H36B 109.5
H36A C36 H36C 109.5
H36B C36 H36C 109.5
C21 C23 H23A 109.5
C21 C23 H23B 109.5
C21 C23 H23C 109.5
H23A C23 H23B 109.5
H23A C23 H23C 109.5
H23B C23 H23C 109.5
C5 C8 H8A 109.5
C5 C8 H8B 109.5
C5 C8 H8C 109.5
H8A C8 H8B 109.5
H8A C8 H8C 109.5
H8B C8 H8C 109.5
O9 C9 C11 110.9(5)
O9 C9 C12 108.2(5)
O9 C9 C10 103.7(6)
C11 C9 C12 112.1(6)
C11 C9 C10 109.9(5)
C12 C9 C10 111.7(6)
C37 C39 H39A 109.5
C37 C39 H39B 109.5
C37 C39 H39C 109.5
H39A C39 H39B 109.5
H39A C39 H39C 109.5
H39B C39 H39C 109.5
C65B O22A Si6 130.5(9)
O22B C65A C67A 108.2(11)
O22B C65A C66A 106.3(11)
O22B C65A C68A 109.6(12)
C66A C65A C67A 107.9(13)
C68A C65A C67A 111.6(11)
C68A C65A C66A 113.1(13)
C17 C18 H18A 109.5
C17 C18 H18B 109.5
C17 C18 H18C 109.5
H18A C18 H18B 109.5
H18A C18 H18C 109.5
H18B C18 H18C 109.5
O10 C1 C2 109.9(5)
O10 C1 C3 104.8(5)
O10 C1 C4 107.2(5)
C2 C1 C3 111.1(6)
C2 C1 C4 111.2(6)
C4 C1 C3 112.4(6)
C33 C34 H34A 109.5
C33 C34 H34B 109.5
C33 C34 H34C 109.5
H34A C34 H34B 109.5
H34A C34 H34C 109.5
H34B C34 H34C 109.5
C9 C11 H11A 109.5
C9 C11 H11B 109.5
C9 C11 H11C 109.5
H11A C11 H11B 109.5
H11A C11 H11C 109.5
H11B C11 H11C 109.5
C41 C42 H42A 109.5
C41 C42 H42B 109.5
C41 C42 H42C 109.5
H42A C42 H42B 109.5
H42A C42 H42C 109.5
H42B C42 H42C 109.5
C1 C2 H2A 109.5
C1 C2 H2B 109.5
C1 C2 H2C 109.5
H2A C2 H2B 109.5
H2A C2 H2C 109.5
H2B C2 H2C 109.5
C29 C31 H31A 109.5
C29 C31 H31B 109.5
C29 C31 H31C 109.5
H31A C31 H31B 109.5
H31A C31 H31C 109.5
H31B C31 H31C 109.5
C29 C32 H32A 109.5
C29 C32 H32B 109.5
C29 C32 H32C 109.5
H32A C32 H32B 109.5
H32A C32 H32C 109.5
H32B C32 H32C 109.5
C13 C14 H14A 109.5
C13 C14 H14B 109.5
C13 C14 H14C 109.5
H14A C14 H14B 109.5
H14A C14 H14C 109.5
H14B C14 H14C 109.5
C13 C15 H15A 109.5
C13 C15 H15B 109.5
C13 C15 H15C 109.5
H15A C15 H15B 109.5
H15A C15 H15C 109.5
H15B C15 H15C 109.5
C9 C12 H12A 109.5
C9 C12 H12B 109.5
C9 C12 H12C 109.5
H12A C12 H12B 109.5
H12A C12 H12C 109.5
H12B C12 H12C 109.5
C29 C30 H30A 109.5
C29 C30 H30B 109.5
C29 C30 H30C 109.5
H30A C30 H30B 109.5
H30A C30 H30C 109.5
H30B C30 H30C 109.5
C1 C3 H3A 109.5
C1 C3 H3B 109.5
C1 C3 H3C 109.5
H3A C3 H3B 109.5
H3A C3 H3C 109.5
H3B C3 H3C 109.5
C5 C6 H6A 109.5
C5 C6 H6B 109.5
C5 C6 H6C 109.5
H6A C6 H6B 109.5
H6A C6 H6C 109.5
H6B C6 H6C 109.5
C5 C7 H7A 109.5
C5 C7 H7B 109.5
C5 C7 H7C 109.5
H7A C7 H7B 109.5
H7A C7 H7C 109.5
H7B C7 H7C 109.5
C9 C10 H10A 109.5
C9 C10 H10B 109.5
C9 C10 H10C 109.5
H10A C10 H10B 109.5
H10A C10 H10C 109.5
H10B C10 H10C 109.5
C17 C19 H19A 109.5
C17 C19 H19B 109.5
C17 C19 H19C 109.5
H19A C19 H19B 109.5
H19A C19 H19C 109.5
H19B C19 H19C 109.5
C33 C35 H35A 109.5
C33 C35 H35B 109.5
C33 C35 H35C 109.5
H35A C35 H35B 109.5
H35A C35 H35C 109.5
H35B C35 H35C 109.5
C13 C16 H16A 109.5
C13 C16 H16B 109.5
C13 C16 H16C 109.5
H16A C16 H16B 109.5
H16A C16 H16C 109.5
H16B C16 H16C 109.5
C41 C44 H44A 109.5
C41 C44 H44B 109.5
C41 C44 H44C 109.5
H44A C44 H44B 109.5
H44A C44 H44C 109.5
H44B C44 H44C 109.5
O24A C61A C64A 109.8(10)
O24A C61A C63A 107.2(10)
O24A C61A C62A 104.9(11)
C64A C61A C63A 113.0(11)
C64A C61A C62A 112.3(12)
C62A C61A C63A 109.3(11)
C1 C4 H4A 109.5
C1 C4 H4B 109.5
C1 C4 H4C 109.5
H4A C4 H4B 109.5
H4A C4 H4C 109.5
H4B C4 H4C 109.5
C41 C43 H43A 109.5
C41 C43 H43B 109.5
C41 C43 H43C 109.5
H43A C43 H43B 109.5
H43A C43 H43C 109.5
H43B C43 H43C 109.5
C57 C59 H59A 109.5
C57 C59 H59B 109.5
C57 C59 H59C 109.5
H59A C59 H59B 109.5
H59A C59 H59C 109.5
H59B C59 H59C 109.5
C57 C60 H60A 109.5
C57 C60 H60B 109.5
C57 C60 H60C 109.5
H60A C60 H60B 109.5
H60A C60 H60C 109.5
H60B C60 H60C 109.5
O23B C69B C71B 107.5(18)
C72B C69B O23B 110(3)
C72B C69B C70B 112.8(18)
C72B C69B C71B 106.8(18)
C70B C69B O23B 108(2)
C70B C69B C71B 111.5(13)
C65A O22B Si6 127.6(8)
C61A O24A Si6 128.9(7)
C69A O0AA Si6 132(4)
O24B C61B C63B 109.6(10)
O24B C61B C62B 110.1(12)
O24B C61B C64B 103.9(9)
C63B C61B C62B 112.1(10)
C64B C61B C63B 110.9(13)
C64B C61B C62B 110.0(11)
O22A C65B C68B 111.1(12)
O22A C65B C67B 105.5(11)
O22A C65B C66B 107.7(12)
C68B C65B C67B 111.4(13)
C68B C65B C66B 111.4(12)
C67B C65B C66B 109.5(12)
O0AA C69A C71A 104(2)
O0AA C69A C72A 108(2)
O0AA C69A C70A 111(2)
C71A C69A C70A 111.9(19)
C72A C69A C71A 110.6(13)
C72A C69A C70A 111.9(18)
C61A C64A H64A 109.5
C61A C64A H64B 109.5
C61A C64A H64C 109.5
H64A C64A H64B 109.5
H64A C64A H64C 109.5
H64B C64A H64C 109.5
C61B C63B H63A 109.5
C61B C63B H63B 109.5
C61B C63B H63C 109.5
H63A C63B H63B 109.5
H63A C63B H63C 109.5
H63B C63B H63C 109.5
C61B C62B H62A 109.5
C61B C62B H62B 109.5
C61B C62B H62C 109.5
H62A C62B H62B 109.5
H62A C62B H62C 109.5
H62B C62B H62C 109.5
C61A C63A H63D 109.5
C61A C63A H63E 109.5
C61A C63A H63F 109.5
H63D C63A H63E 109.5
H63D C63A H63F 109.5
H63E C63A H63F 109.5
C61A C62A H62D 109.5
C61A C62A H62E 109.5
C61A C62A H62F 109.5
H62D C62A H62E 109.5
H62D C62A H62F 109.5
H62E C62A H62F 109.5
C61B C64B H64D 109.5
C61B C64B H64E 109.5
C61B C64B H64F 109.5
H64D C64B H64E 109.5
H64D C64B H64F 109.5
H64E C64B H64F 109.5
C65B C68B H68A 109.5
C65B C68B H68B 109.5
C65B C68B H68C 109.5
H68A C68B H68B 109.5
H68A C68B H68C 109.5
H68B C68B H68C 109.5
C65A C67A H67A 109.5
C65A C67A H67B 109.5
C65A C67A H67C 109.5
H67A C67A H67B 109.5
H67A C67A H67C 109.5
H67B C67A H67C 109.5
C65B C67B H67D 109.5
C65B C67B H67E 109.5
C65B C67B H67F 109.5
H67D C67B H67E 109.5
H67D C67B H67F 109.5
H67E C67B H67F 109.5
C65B C66B H66A 109.5
C65B C66B H66B 109.5
C65B C66B H66C 109.5
H66A C66B H66B 109.5
H66A C66B H66C 109.5
H66B C66B H66C 109.5
C65A C66A H66D 109.5
C65A C66A H66E 109.5
C65A C66A H66F 109.5
H66D C66A H66E 109.5
H66D C66A H66F 109.5
H66E C66A H66F 109.5
C65A C68A H68D 109.5
C65A C68A H68E 109.5
C65A C68A H68F 109.5
H68D C68A H68E 109.5
H68D C68A H68F 109.5
H68E C68A H68F 109.5
C69B C72B H72A 109.5
C69B C72B H72B 109.5
C69B C72B H72C 109.5
H72A C72B H72B 109.5
H72A C72B H72C 109.5
H72B C72B H72C 109.5
C69A C71A H71A 109.5
C69A C71A H71B 109.5
C69A C71A H71C 109.5
H71A C71A H71B 109.5
H71A C71A H71C 109.5
H71B C71A H71C 109.5
C69B C70B H70A 109.5
C69B C70B H70B 109.5
C69B C70B H70C 109.5
H70A C70B H70B 109.5
H70A C70B H70C 109.5
H70B C70B H70C 109.5
C69A C72A H72D 109.5
C69A C72A H72E 109.5
C69A C72A H72F 109.5
H72D C72A H72E 109.5
H72D C72A H72F 109.5
H72E C72A H72F 109.5
C69B C71B H71D 109.5
C69B C71B H71E 109.5
C69B C71B H71F 109.5
H71D C71B H71E 109.5
H71D C71B H71F 109.5
H71E C71B H71F 109.5
C69A C70A H70D 109.5
C69A C70A H70E 109.5
C69A C70A H70F 109.5
H70D C70A H70E 109.5
H70D C70A H70F 109.5
H70E C70A H70F 109.5

loop_
_geom_bond_atom_site_label_1
_geom_bond_atom_site_label_2
_geom_bond_distance
Mo2 Si5 2.8585(14)
Mo2 O7 1.949(3)
Mo2 O5 1.910(3)
Mo2 O8 1.902(3)
Mo2 O6 2.334(3)
Mo2 N2 1.849(4)
Mo1 Si3 2.8673(14)
Mo1 O4 1.937(3)
Mo1 O3 2.349(3)
Mo1 O2 1.906(3)
Mo1 O1 1.892(3)
Mo1 N1 1.857(4)
Si4 O17 1.625(3)
Si4 O5 1.609(3)
Si4 O18 1.619(3)
Si4 O19 1.615(3)
Si5 O7 1.624(4)
Si5 O6 1.653(4)
Si5 O21 1.602(4)
Si5 O20 1.602(4)
Si3 O4 1.623(4)
Si3 O3 1.654(4)
Si3 O15 1.603(4)
Si3 O16 1.609(4)
Si2 O2 1.611(3)
Si2 O14 1.629(4)
Si2 O12 1.611(4)
Si2 O13 1.617(4)
Si1 O1 1.614(4)
Si1 O9 1.612(4)
Si1 O10 1.609(4)
Si1 O11 1.619(4)
Si6 O8 1.600(4)
Si6 O23B 1.58(4)
Si6 O24B 1.518(7)
Si6 O22A 1.492(7)
Si6 O22B 1.813(8)
Si6 O24A 1.808(9)
Si6 O0AA 1.63(4)
O17 C45 1.446(6)
O18 C37 1.443(6)
O3 C25 1.461(6)
O6 C49 1.473(6)
O19 C41 1.441(6)
O23B C69B 1.52(4)
O14 C17 1.441(6)
O21 C53 1.458(6)
O15 C29 1.447(6)
O12 C13 1.439(6)
O20 C57 1.445(6)
O16 C33 1.441(6)
O13 C21 1.443(6)
O9 C9 1.445(8)
O10 C1 1.467(7)
N2 N1 1.224(6)
O11 C5 1.453(6)
C25 C28 1.526(7)
C25 C26 1.522(7)
C25 C27 1.522(7)
C45 C46 1.513(7)
C45 C47 1.524(7)
C45 C48 1.520(7)
C53 C54 1.515(7)
C53 C56 1.518(8)
C53 C55 1.517(7)
C37 C38 1.523(8)
C37 C40 1.515(8)
C37 C39 1.509(8)
C28 H28A 0.9800
C28 H28B 0.9800
C28 H28C 0.9800
C54 H54A 0.9800
C54 H54B 0.9800
C54 H54C 0.9800
C17 C20 1.520(8)
C17 C18 1.505(8)
C17 C19 1.510(9)
C49 C50 1.518(7)
C49 C51 1.521(7)
C49 C52 1.524(7)
C50 H50A 0.9800
C50 H50B 0.9800
C50 H50C 0.9800
C33 C36 1.488(8)
C33 C34 1.516(8)
C33 C35 1.521(8)
C21 C22 1.521(8)
C21 C24 1.533(8)
C21 C23 1.513(8)
C51 H51A 0.9800
C51 H51B 0.9800
C51 H51C 0.9800
C52 H52A 0.9800
C52 H52B 0.9800
C52 H52C 0.9800
C29 C31 1.527(8)
C29 C32 1.524(9)
C29 C30 1.528(9)
C26 H26A 0.9800
C26 H26B 0.9800
C26 H26C 0.9800
C56 H56A 0.9800
C56 H56B 0.9800
C56 H56C 0.9800
C27 H27A 0.9800
C27 H27B 0.9800
C27 H27C 0.9800
C22 H22A 0.9800
C22 H22B 0.9800
C22 H22C 0.9800
C58 H58A 0.9800
C58 H58B 0.9800
C58 H58C 0.9800
C58 C57 1.518(8)
C20 H20A 0.9800
C20 H20B 0.9800
C20 H20C 0.9800
C38 H38A 0.9800
C38 H38B 0.9800
C38 H38C 0.9800
C24 H24A 0.9800
C24 H24B 0.9800
C24 H24C 0.9800
C40 H40A 0.9800
C40 H40B 0.9800
C40 H40C 0.9800
C41 C42 1.508(8)
C41 C44 1.514(8)
C41 C43 1.510(9)
C46 H46A 0.9800
C46 H46B 0.9800
C46 H46C 0.9800
C47 H47A 0.9800
C47 H47B 0.9800
C47 H47C 0.9800
C13 C14 1.513(9)
C13 C15 1.525(8)
C13 C16 1.507(9)
C55 H55A 0.9800
C55 H55B 0.9800
C55 H55C 0.9800
C5 C8 1.521(8)
C5 C6 1.526(10)
C5 C7 1.524(9)
C57 C59 1.517(10)
C57 C60 1.520(11)
O24B C61B 1.423(14)
C48 H48A 0.9800
C48 H48B 0.9800
C48 H48C 0.9800
C36 H36A 0.9800
C36 H36B 0.9800
C36 H36C 0.9800
C23 H23A 0.9800
C23 H23B 0.9800
C23 H23C 0.9800
C8 H8A 0.9800
C8 H8B 0.9800
C8 H8C 0.9800
C9 C11 1.505(8)
C9 C12 1.506(9)
C9 C10 1.528(8)
C39 H39A 0.9800
C39 H39B 0.9800
C39 H39C 0.9800
O22A C65B 1.436(18)
C65A O22B 1.447(15)
C65A C67A 1.518(19)
C65A C66A 1.509(19)
C65A C68A 1.505(19)
C18 H18A 0.9800
C18 H18B 0.9800
C18 H18C 0.9800
C1 C2 1.514(8)
C1 C3 1.515(9)
C1 C4 1.514(10)
C34 H34A 0.9800
C34 H34B 0.9800
C34 H34C 0.9800
C11 H11A 0.9800
C11 H11B 0.9800
C11 H11C 0.9800
C42 H42A 0.9800
C42 H42B 0.9800
C42 H42C 0.9800
C2 H2A 0.9800
C2 H2B 0.9800
C2 H2C 0.9800
C31 H31A 0.9800
C31 H31B 0.9800
C31 H31C 0.9800
C32 H32A 0.9800
C32 H32B 0.9800
C32 H32C 0.9800
C14 H14A 0.9800
C14 H14B 0.9800
C14 H14C 0.9800
C15 H15A 0.9800
C15 H15B 0.9800
C15 H15C 0.9800
C12 H12A 0.9800
C12 H12B 0.9800
C12 H12C 0.9800
C30 H30A 0.9800
C30 H30B 0.9800
C30 H30C 0.9800
C3 H3A 0.9800
C3 H3B 0.9800
C3 H3C 0.9800
C6 H6A 0.9800
C6 H6B 0.9800
C6 H6C 0.9800
C7 H7A 0.9800
C7 H7B 0.9800
C7 H7C 0.9800
C10 H10A 0.9800
C10 H10B 0.9800
C10 H10C 0.9800
C19 H19A 0.9800
C19 H19B 0.9800
C19 H19C 0.9800
C35 H35A 0.9800
C35 H35B 0.9800
C35 H35C 0.9800
C16 H16A 0.9800
C16 H16B 0.9800
C16 H16C 0.9800
C44 H44A 0.9800
C44 H44B 0.9800
C44 H44C 0.9800
C61A O24A 1.466(15)
C61A C64A 1.486(19)
C61A C63A 1.541(18)
C61A C62A 1.506(17)
C4 H4A 0.9800
C4 H4B 0.9800
C4 H4C 0.9800
C43 H43A 0.9800
C43 H43B 0.9800
C43 H43C 0.9800
C59 H59A 0.9800
C59 H59B 0.9800
C59 H59C 0.9800
C60 H60A 0.9800
C60 H60B 0.9800
C60 H60C 0.9800
C69B C72B 1.47(3)
C69B C70B 1.497(19)
C69B C71B 1.54(2)
O0AA C69A 1.39(4)
C61B C63B 1.519(17)
C61B C62B 1.524(18)
C61B C64B 1.500(18)
C65B C68B 1.487(19)
C65B C67B 1.50(2)
C65B C66B 1.539(19)
C69A C71A 1.55(2)
C69A C72A 1.54(2)
C69A C70A 1.57(3)
C64A H64A 0.9800
C64A H64B 0.9800
C64A H64C 0.9800
C63B H63A 0.9800
C63B H63B 0.9800
C63B H63C 0.9800
C62B H62A 0.9800
C62B H62B 0.9800
C62B H62C 0.9800
C63A H63D 0.9800
C63A H63E 0.9800
C63A H63F 0.9800
C62A H62D 0.9800
C62A H62E 0.9800
C62A H62F 0.9800
C64B H64D 0.9800
C64B H64E 0.9800
C64B H64F 0.9800
C68B H68A 0.9800
C68B H68B 0.9800
C68B H68C 0.9800
C67A H67A 0.9800
C67A H67B 0.9800
C67A H67C 0.9800
C67B H67D 0.9800
C67B H67E 0.9800
C67B H67F 0.9800
C66B H66A 0.9800
C66B H66B 0.9800
C66B H66C 0.9800
C66A H66D 0.9800
C66A H66E 0.9800
C66A H66F 0.9800
C68A H68D 0.9800
C68A H68E 0.9800
C68A H68F 0.9800
C72B H72A 0.9800
C72B H72B 0.9800
C72B H72C 0.9800
C71A H71A 0.9800
C71A H71B 0.9800
C71A H71C 0.9800
C70B H70A 0.9800
C70B H70B 0.9800
C70B H70C 0.9800
C72A H72D 0.9800
C72A H72E 0.9800
C72A H72F 0.9800
C71B H71D 0.9800
C71B H71E 0.9800
C71B H71F 0.9800
C70A H70D 0.9800
C70A H70E 0.9800
C70A H70F 0.9800

loop_
_geom_torsion_atom_site_label_1
_geom_torsion_atom_site_label_2
_geom_torsion_atom_site_label_3
_geom_torsion_atom_site_label_4
_geom_torsion
Mo2 Si5 O6 C49 -172.9(4)
Mo2 Si5 O21 C53 20.2(6)
Mo2 Si5 O20 C57 -140.4(4)
Mo2 O6 C49 C50 123.4(4)
Mo2 O6 C49 C51 3.7(6)
Mo2 O6 C49 C52 -115.4(4)
Mo1 Si3 O3 C25 -173.6(4)
Mo1 Si3 O15 C29 -150.2(4)
Mo1 Si3 O16 C33 19.5(5)
Mo1 O3 C25 C28 11.0(6)
Mo1 O3 C25 C26 -107.7(5)
Mo1 O3 C25 C27 130.5(4)
Si4 O17 C45 C46 36.1(6)
Si4 O17 C45 C47 -84.7(5)
Si4 O17 C45 C48 156.5(4)
Si4 O18 C37 C38 -76.5(6)
Si4 O18 C37 C40 44.3(6)
Si4 O18 C37 C39 164.6(4)
Si4 O19 C41 C42 -36.0(7)
Si4 O19 C41 C44 -156.8(4)
Si4 O19 C41 C43 84.8(6)
Si5 O6 C49 C50 -67.5(5)
Si5 O6 C49 C51 172.8(3)
Si5 O6 C49 C52 53.7(6)
Si5 O21 C53 C54 -37.6(6)
Si5 O21 C53 C56 84.3(5)
Si5 O21 C53 C55 -156.7(4)
Si5 O20 C57 C58 -69.2(7)
Si5 O20 C57 C59 173.3(5)
Si5 O20 C57 C60 52.1(7)
Si3 Mo1 N1 N2 -26.6(19)
Si3 O3 C25 C28 -178.8(3)
Si3 O3 C25 C26 62.5(5)
Si3 O3 C25 C27 -59.3(5)
Si3 O15 C29 C31 53.8(7)
Si3 O15 C29 C32 -68.1(6)
Si3 O15 C29 C30 172.9(4)
Si3 O16 C33 C36 -39.2(7)
Si3 O16 C33 C34 84.0(6)
Si3 O16 C33 C35 -160.0(4)
Si2 O14 C17 C20 -165.0(4)
Si2 O14 C17 C18 -46.2(7)
Si2 O14 C17 C19 77.3(6)
Si2 O12 C13 C14 -58.8(7)
Si2 O12 C13 C15 -175.0(4)
Si2 O12 C13 C16 64.4(7)
Si2 O13 C21 C22 -85.9(6)
Si2 O13 C21 C24 34.8(7)
Si2 O13 C21 C23 154.7(4)
Si1 O9 C9 C11 56.2(8)
Si1 O9 C9 C12 -67.2(7)
Si1 O9 C9 C10 174.1(4)
Si1 O10 C1 C2 -36.2(8)
Si1 O10 C1 C3 -155.6(5)
Si1 O10 C1 C4 84.8(6)
Si1 O11 C5 C8 42.2(8)
Si1 O11 C5 C6 161.6(4)
Si1 O11 C5 C7 -78.8(6)
Si6 O23B C69B C72B 35(5)
Si6 O23B C69B C70B -88(5)
Si6 O23B C69B C71B 151(4)
Si6 O24B C61B C63B -78.9(13)
Si6 O24B C61B C62B 44.9(12)
Si6 O24B C61B C64B 162.6(9)
Si6 O22A C65B C68B 70.4(15)
Si6 O22A C65B C67B -168.7(8)
Si6 O22A C65B C66B -51.8(15)
Si6 O0AA C69A C71A -152(4)
Si6 O0AA C69A C72A 91(4)
Si6 O0AA C69A C70A -32(5)
O17 Si4 O5 Mo2 -86.3(9)
O17 Si4 O18 C37 -72.5(5)
O17 Si4 O19 C41 -167.8(4)
O7 Si5 O6 Mo2 -5.23(15)
O7 Si5 O6 C49 -178.1(4)
O7 Si5 O21 C53 -25.7(5)
O7 Si5 O20 C57 -94.7(5)
O5 Si4 O17 C45 171.1(4)
O5 Si4 O18 C37 47.1(5)
O5 Si4 O19 C41 75.6(5)
O18 Si4 O17 C45 -66.4(4)
O18 Si4 O5 Mo2 150.5(9)
O18 Si4 O19 C41 -47.4(5)
O8 Si6 O23B C69B 171(4)
O8 Si6 O24B C61B 45.0(10)
O8 Si6 O22A C65B -65.4(11)
O8 Si6 O22B C65A 76.4(10)
O8 Si6 O24A C61A -88.2(9)
O8 Si6 O0AA C69A -152(4)
O4 Mo1 N1 N2 -29.7(18)
O4 Si3 O3 Mo1 -3.17(15)
O4 Si3 O3 C25 -176.8(4)
O4 Si3 O15 C29 -104.8(5)
O4 Si3 O16 C33 -24.8(5)
O3 Mo1 N1 N2 -25(2)
O3 Si3 O4 Mo1 4.0(2)
O3 Si3 O15 C29 150.5(5)
O3 Si3 O16 C33 84.4(5)
O6 Si5 O7 Mo2 6.51(19)
O6 Si5 O21 C53 84.3(5)
O6 Si5 O20 C57 160.6(5)
O19 Si4 O17 C45 50.1(4)
O19 Si4 O5 Mo2 30.1(10)
O19 Si4 O18 C37 171.2(4)
O2 Mo1 N1 N2 -150.4(18)
O2 Si2 O14 C17 57.1(5)
O2 Si2 O12 C13 67.7(5)
O2 Si2 O13 C21 160.2(4)
O23B Si6 O22A C65B 69(2)
O23B Si6 O24A C61A 159(2)
O14 Si2 O12 C13 -54.5(5)
O14 Si2 O13 C21 -77.8(5)
O1 Mo1 N1 N2 87.6(18)
O1 Si1 O9 C9 -46.0(6)
O1 Si1 O10 C1 -156.1(5)
O1 Si1 O11 C5 -83.1(5)
O21 Si5 O7 Mo2 127.66(19)
O21 Si5 O6 Mo2 -127.15(17)
O21 Si5 O6 C49 59.9(4)
O21 Si5 O20 C57 35.8(5)
O15 Si3 O4 Mo1 -108.3(2)
O15 Si3 O3 Mo1 115.34(17)
O15 Si3 O3 C25 -58.3(4)
O15 Si3 O16 C33 -154.7(4)
O12 Si2 O14 C17 -179.2(4)
O12 Si2 O13 C21 38.9(5)
O20 Si5 O7 Mo2 -105.9(2)
O20 Si5 O6 Mo2 112.34(17)
O20 Si5 O6 C49 -60.6(4)
O20 Si5 O21 C53 -155.2(4)
O16 Si3 O4 Mo1 125.45(19)
O16 Si3 O3 Mo1 -123.58(18)
O16 Si3 O3 C25 62.8(4)
O16 Si3 O15 C29 24.7(5)
O13 Si2 O14 C17 -63.0(5)
O13 Si2 O12 C13 -174.8(5)
O9 Si1 O10 C1 81.2(6)
O9 Si1 O11 C5 39.2(5)
O10 Si1 O9 C9 73.3(6)
O10 Si1 O11 C5 161.5(5)
O11 Si1 O9 C9 -169.1(5)
O11 Si1 O10 C1 -36.0(6)
O24B Si6 O22B C65A -54.6(11)
O24B Si6 O0AA C69A -13(5)
O22A Si6 O23B C69B 34(6)
O22A Si6 O24A C61A 31.9(10)
O22B Si6 O24B C61B 165.9(9)
O22B Si6 O0AA C69A 95(4)
O24A Si6 O23B C69B -82(5)
O24A Si6 O22A C65B -174.2(10)
O0AA Si6 O24B C61B -86(2)
O0AA Si6 O22B C65A -171(2)
C64A C61A O24A Si6 46.4(14)
C63A C61A O24A Si6 -76.7(12)
C62A C61A O24A Si6 167.2(8)
C67A C65A O22B Si6 70.7(14)
C66A C65A O22B Si6 -173.6(8)
C68A C65A O22B Si6 -51.2(15)
